data_1548942
loop_
_publ_author_name
'Carreras, Lucas'
'Serrano-Torn\'e, Marta'
'van Leeuwen, Piet W. N. M.'
'Vidal-Ferran, Anton'

_publ_section_title
;
 <b>XBphos-Rh</b>: a halogen-bond assembled supramolecular catalyst.
;
_journal_issue 15
_journal_name_full 'Chemical science'
_journal_page_first 3644
_journal_page_last 3648
_journal_paper_doi 10.1039/c8sc00233a
_journal_volume 9
_journal_year 2018
_chemical_formula_sum 'C70.5 H46 B F24 I N O P2 Rh'
_chemical_formula_weight 1681.64
_chemical_name_systematic LCAR780
_space_group_IT_number 2
_space_group_name_Hall '-P 1'
_space_group_name_H-M_alt 'P -1'
_symmetry_cell_setting triclinic
_symmetry_space_group_name_Hall '-P 1'
_symmetry_space_group_name_H-M 'P -1'
_atom_sites_solution_hydrogens geom
_audit_creation_method SHELXL-2014/7
_audit_update_record
;
2018-01-09 deposited with the CCDC.
2018-02-19 downloaded from the CCDC.
;
_cell_angle_alpha 79.049(8)
_cell_angle_beta 71.520(8)
_cell_angle_gamma 88.475(6)
_cell_formula_units_Z 2
_cell_length_a 12.9235(9)
_cell_length_b 15.9610(13)
_cell_length_c 18.3296(19)
_cell_measurement_reflns_used 19880
_cell_measurement_temperature 100(2)
_cell_measurement_theta_max 30.935
_cell_measurement_theta_min 2.335
_cell_volume 3518.3(6)
_computing_cell_refinement 'CrysAlisPro 1.171.39.12b (Rigaku OD, 2015)'
_computing_data_collection 'CrysAlisPro 1.171.39.12b (Rigaku OD, 2015)'
_computing_data_reduction 'CrysAlisPro 1.171.39.12b (Rigaku OD, 2015)'
_computing_molecular_graphics
;
 SHELXle: C.B. Huebschle, G.M. Sheldrick & B. Dittrich
 J.Appl.Cryst. (2011) 44, 1281-1284.
;
_computing_publication_material 'XCIF, SHELXL-2014/7 (Sheldrick, 2014)'
_computing_structure_refinement 'SHELXL-2014/7 (Sheldrick, 2014)'
_computing_structure_solution 'SHELXT V2014/4 (Sheldrick 2014)'
_diffrn_ambient_temperature 100(2)
_diffrn_detector_area_resol_mean 5.8140
_diffrn_detector_type 'PILATUS 200K'
_diffrn_measured_fraction_theta_full 0.999
_diffrn_measured_fraction_theta_max 0.896
_diffrn_measurement_device_type '1/4chi goniometer'
_diffrn_measurement_method
;
 Fullsphere data collection, phi and omega scans
;
_diffrn_measurement_specimen_support 'magnetic support with MicroMount'
_diffrn_radiation_monochromator 'Confocal Max Flux optic'
_diffrn_radiation_type MoK\a
_diffrn_radiation_wavelength 0.7107
_diffrn_reflns_av_unetI/netI 0.0682
_diffrn_reflns_Laue_measured_fraction_full 0.999
_diffrn_reflns_Laue_measured_fraction_max 0.896
_diffrn_reflns_limit_h_max 18
_diffrn_reflns_limit_h_min -18
_diffrn_reflns_limit_k_max 22
_diffrn_reflns_limit_k_min -22
_diffrn_reflns_limit_l_max 25
_diffrn_reflns_limit_l_min -25
_diffrn_reflns_number 37792
_diffrn_reflns_point_group_measured_fraction_full 0.999
_diffrn_reflns_point_group_measured_fraction_max 0.896
_diffrn_reflns_theta_full 25.242
_diffrn_reflns_theta_max 30.935
_diffrn_reflns_theta_min 2.335
_diffrn_source 'Microfocus rotating anode X-ray tube'
_diffrn_source_current 24
_diffrn_source_power 50
_diffrn_source_size '0.2 mm x 0.2 mm fine focus'
_diffrn_source_type 'Rigaku MicroMax-007HF'
_exptl_absorpt_coefficient_mu 0.834
_exptl_absorpt_correction_T_max 0.967
_exptl_absorpt_correction_T_min 0.744
_exptl_absorpt_correction_type multi-scan
_exptl_absorpt_process_details
; 
 CrysAlisPro 1.171.39.12b (Rigaku OD, 2015
;
_exptl_crystal_colour orange
_exptl_crystal_density_diffrn 1.587
_exptl_crystal_description block
_exptl_crystal_F_000 1666
_exptl_crystal_size_max 0.30
_exptl_crystal_size_mid 0.10
_exptl_crystal_size_min 0.04
_refine_diff_density_max 4.579
_refine_diff_density_min -2.028
_refine_diff_density_rms 0.210
_refine_ls_extinction_method none
_refine_ls_goodness_of_fit_ref 1.035
_refine_ls_hydrogen_treatment constr
_refine_ls_matrix_type full
_refine_ls_number_parameters 1856
_refine_ls_number_reflns 37792
_refine_ls_number_restraints 4182
_refine_ls_restrained_S_all 0.992
_refine_ls_R_factor_all 0.1538
_refine_ls_R_factor_gt 0.1068
_refine_ls_shift/su_max 0.000
_refine_ls_shift/su_mean 0.000
_refine_ls_structure_factor_coef Fsqd
_refine_ls_weighting_details 'w=1/[\s^2^(Fo^2^)+(0.1779P)^2^+15.3869P] where P=(Fo^2^+2Fc^2^)/3'
_refine_ls_weighting_scheme calc
_refine_ls_wR_factor_gt 0.3123
_refine_ls_wR_factor_ref 0.3366
_reflns_Friedel_coverage 0.000
_reflns_number_gt 22347
_reflns_number_total 37792
_reflns_threshold_expression 'I > 2\s(I)'
_cod_data_source_file c8sc00233a2.cif
_cod_data_source_block LCAR780_twin1_hklf5
_cod_depositor_comments
;
The following automatic conversions were performed:

'_symmetry_cell_setting' value 'Triclinic' changed to 'triclinic'
according to
/home/data/users/saulius/crontab/automatic-downloads/rss-feeds/RSC/lib/dictionaries/cif_core.dic
dictionary named 'cif_core.dic' version 2.4.2 from 2011-04-26.

'_exptl_absorpt_correction_type' value 'Multi-scan' changed to
'multi-scan' according to
/home/data/users/saulius/crontab/automatic-downloads/rss-feeds/RSC/lib/dictionaries/cif_core.dic
dictionary named 'cif_core.dic' version 2.4.2 from 2011-04-26.

Automatic conversion script
Id: cif_fix_values 4973 2017-02-22 13:04:09Z antanas 

 Adding full bibliography for 1548941--1548942.cif.
;
_cod_original_sg_symbol_H-M P-1
_cod_original_formula_sum 'C70.50 H46 B F24 I N O P2 Rh'
_cod_database_code 1548942
_shelx_shelxl_version_number 2014/7
_shelx_space_group_comment
;
The symmetry employed for this shelxl refinement is uniquely defined
by the following loop, which should always be used as a source of
symmetry information in preference to the above space-group names.
They are only intended as comments.
;
_shelx_estimated_absorpt_t_min 0.788
_shelx_estimated_absorpt_t_max 0.967

loop_
_space_group_symop_operation_xyz
'x, y, z'
'-x, -y, -z'

loop_
_atom_site_label
_atom_site_type_symbol
_atom_site_fract_x
_atom_site_fract_y
_atom_site_fract_z
_atom_site_U_iso_or_equiv
_atom_site_adp_type
_atom_site_occupancy
_atom_site_site_symmetry_order
_atom_site_calc_flag
_atom_site_refinement_flags_posn
_atom_site_refinement_flags_adp
_atom_site_refinement_flags_occupancy
_atom_site_disorder_assembly
_atom_site_disorder_group
Rh1 Rh 0.29996(5) 0.32826(4) 0.24360(4) 0.02950(18) Uani 1 1 d D . . . .
I1 I 0.44483(7) 0.34964(6) 0.31036(6) 0.0369(2) Uani 0.75 1 d D U P A 1
P1 P 0.3057(6) 0.4751(6) 0.2076(5) 0.0324(9) Uani 0.75 1 d D U P A 1
C1 C 0.4211(11) 0.5257(8) 0.2163(10) 0.0346(18) Uani 0.75 1 d D U P A 1
C2 C 0.4874(16) 0.4823(8) 0.2594(14) 0.034(2) Uani 0.75 1 d D U P A 1
C3 C 0.5737(13) 0.5225(8) 0.2688(11) 0.038(2) Uani 0.75 1 d D U P A 1
H3 H 0.6176 0.4919 0.2953 0.046 Uiso 0.75 1 calc R U P A 1
C4 C 0.5947(13) 0.6091(7) 0.2384(10) 0.040(3) Uani 0.75 1 d D U P A 1
H4 H 0.6539 0.6362 0.2439 0.048 Uiso 0.75 1 calc R U P A 1
C5 C 0.5316(13) 0.6541(8) 0.2016(11) 0.041(3) Uani 0.75 1 d D U P A 1
H5 H 0.5449 0.7127 0.1847 0.049 Uiso 0.75 1 calc R U P A 1
C6 C 0.4464(14) 0.6157(9) 0.1881(14) 0.040(2) Uani 0.75 1 d D U P A 1
H6 H 0.4053 0.6483 0.1605 0.048 Uiso 0.75 1 calc R U P A 1
C7 C 0.1922(12) 0.5246(11) 0.2694(9) 0.042(2) Uani 0.75 1 d D U P A 1
C8 C 0.0871(12) 0.5210(10) 0.2611(10) 0.046(2) Uani 0.75 1 d D U P A 1
H8 H 0.0778 0.4972 0.2210 0.056 Uiso 0.75 1 calc R U P A 1
C9 C -0.0010(12) 0.5523(10) 0.3116(9) 0.052(3) Uani 0.75 1 d D U P A 1
H9 H -0.0707 0.5462 0.3085 0.063 Uiso 0.75 1 calc R U P A 1
C10 C 0.0164(12) 0.5951(10) 0.3701(10) 0.053(3) Uani 0.75 1 d D U P A 1
H10 H -0.0411 0.6222 0.4007 0.063 Uiso 0.75 1 calc R U P A 1
C11 C 0.1140(12) 0.5961(9) 0.3805(9) 0.051(3) Uani 0.75 1 d D U P A 1
H11 H 0.1215 0.6170 0.4226 0.061 Uiso 0.75 1 calc R U P A 1
C12 C 0.2056(11) 0.5659(8) 0.3283(9) 0.045(2) Uani 0.75 1 d D U P A 1
H12 H 0.2747 0.5729 0.3322 0.054 Uiso 0.75 1 calc R U P A 1
C13 C 0.3090(13) 0.5121(9) 0.1056(9) 0.039(2) Uani 0.75 1 d D U P A 1
C14 C 0.358(2) 0.4616(11) 0.0519(10) 0.040(2) Uani 0.75 1 d D U P A 1
H14 H 0.3839 0.4088 0.0680 0.048 Uiso 0.75 1 calc R U P A 1
C15 C 0.3677(12) 0.4900(9) -0.0262(9) 0.046(3) Uani 0.75 1 d D U P A 1
H15 H 0.3969 0.4551 -0.0625 0.055 Uiso 0.75 1 calc R U P A 1
C16 C 0.3334(12) 0.5721(10) -0.0507(9) 0.049(3) Uani 0.75 1 d D U P A 1
H16 H 0.3459 0.5933 -0.1037 0.059 Uiso 0.75 1 calc R U P A 1
C17 C 0.2820(16) 0.6205(10) 0.0031(10) 0.049(3) Uani 0.75 1 d D U P A 1
H17 H 0.2549 0.6728 -0.0134 0.059 Uiso 0.75 1 calc R U P A 1
C18 C 0.2694(12) 0.5931(9) 0.0820(9) 0.044(3) Uani 0.75 1 d D U P A 1
H18 H 0.2360 0.6269 0.1184 0.053 Uiso 0.75 1 calc R U P A 1
P2 P 0.2963(6) 0.1801(5) 0.2766(4) 0.0279(8) Uani 0.75 1 d D U P A 1
N1 N 0.3681(11) 0.1839(7) 0.3981(7) 0.035(2) Uani 0.75 1 d D U P A 1
C19 C 0.3096(12) 0.1326(8) 0.3740(8) 0.0314(18) Uani 0.75 1 d D U P A 1
C20 C 0.2768(11) 0.0515(8) 0.4119(8) 0.038(2) Uani 0.75 1 d D U P A 1
H20 H 0.2393 0.0173 0.3922 0.045 Uiso 0.75 1 calc R U P A 1
C21 C 0.3000(11) 0.0211(8) 0.4796(8) 0.043(2) Uani 0.75 1 d D U P A 1
H21 H 0.2773 -0.0341 0.5070 0.051 Uiso 0.75 1 calc R U P A 1
C22 C 0.3562(13) 0.0716(8) 0.5067(8) 0.043(2) Uani 0.75 1 d D U P A 1
H22 H 0.3729 0.0513 0.5525 0.052 Uiso 0.75 1 calc R U P A 1
C23 C 0.3886(13) 0.1540(8) 0.4655(8) 0.040(2) Uani 0.75 1 d D U P A 1
H23 H 0.4254 0.1891 0.4850 0.048 Uiso 0.75 1 calc R U P A 1
C24 C 0.1681(11) 0.1306(9) 0.2832(7) 0.0317(19) Uani 0.75 1 d D U P A 1
C25 C 0.1597(11) 0.0809(11) 0.2294(9) 0.033(2) Uani 0.75 1 d D U P A 1
H25 H 0.2207 0.0700 0.1894 0.040 Uiso 0.75 1 calc R U P A 1
C26 C 0.0544(11) 0.0482(9) 0.2388(8) 0.039(2) Uani 0.75 1 d D U P A 1
H26 H 0.0462 0.0168 0.2029 0.046 Uiso 0.75 1 calc R U P A 1
C27 C -0.0325(11) 0.0609(10) 0.2967(9) 0.042(2) Uani 0.75 1 d D U P A 1
H27 H -0.0996 0.0361 0.3024 0.050 Uiso 0.75 1 calc R U P A 1
C28 C -0.0246(11) 0.1108(10) 0.3490(9) 0.044(2) Uani 0.75 1 d D U P A 1
H28 H -0.0864 0.1207 0.3890 0.052 Uiso 0.75 1 calc R U P A 1
C29 C 0.0768(11) 0.1460(11) 0.3414(9) 0.038(2) Uani 0.75 1 d D U P A 1
H29 H 0.0824 0.1802 0.3759 0.046 Uiso 0.75 1 calc R U P A 1
C30 C 0.4045(11) 0.1302(7) 0.2082(8) 0.0303(17) Uani 0.75 1 d D U P A 1
C31 C 0.4155(14) 0.0428(8) 0.2191(9) 0.034(3) Uani 0.75 1 d D U P A 1
H31 H 0.3691 0.0082 0.2635 0.041 Uiso 0.75 1 calc R U P A 1
C32 C 0.4941(13) 0.0056(8) 0.1651(10) 0.036(3) Uani 0.75 1 d D U P A 1
H32 H 0.5002 -0.0534 0.1728 0.043 Uiso 0.75 1 calc R U P A 1
C33 C 0.5641(15) 0.0582(8) 0.0987(10) 0.036(3) Uani 0.75 1 d D U P A 1
H33 H 0.6169 0.0339 0.0619 0.043 Uiso 0.75 1 calc R U P A 1
C34 C 0.5559(13) 0.1444(8) 0.0875(9) 0.037(3) Uani 0.75 1 d D U P A 1
H34 H 0.6034 0.1787 0.0435 0.045 Uiso 0.75 1 calc R U P A 1
C35 C 0.4748(15) 0.1820(8) 0.1429(10) 0.033(2) Uani 0.75 1 d D U P A 1
H35 H 0.4690 0.2410 0.1354 0.039 Uiso 0.75 1 calc R U P A 1
I1' I 0.4390(4) 0.3152(3) 0.1142(3) 0.0238(9) Uani 0.1 1 d D U P A 2
P1' P 0.295(3) 0.176(2) 0.2751(17) 0.032(3) Uani 0.1 1 d D U P A 2
C1' C 0.402(3) 0.1313(16) 0.207(3) 0.032(3) Uani 0.1 1 d D U P A 2
C2' C 0.480(5) 0.184(2) 0.142(4) 0.033(4) Uani 0.1 1 d D U P A 2
C3' C 0.570(5) 0.150(2) 0.095(5) 0.034(4) Uani 0.1 1 d D U P A 2
H3' H 0.6257 0.1862 0.0584 0.041 Uiso 0.1 1 calc R U P A 2
C4' C 0.577(9) 0.062(2) 0.103(6) 0.035(4) Uani 0.1 1 d D U P A 2
H4' H 0.6267 0.0387 0.0642 0.042 Uiso 0.1 1 calc R U P A 2
C5' C 0.512(7) 0.0108(18) 0.166(6) 0.035(4) Uani 0.1 1 d D U P A 2
H5' H 0.5216 -0.0478 0.1730 0.042 Uiso 0.1 1 calc R U P A 2
C6' C 0.431(7) 0.043(2) 0.223(5) 0.033(4) Uani 0.1 1 d D U P A 2
H6' H 0.3948 0.0083 0.2704 0.040 Uiso 0.1 1 calc R U P A 2
C7' C 0.176(3) 0.115(4) 0.281(2) 0.034(3) Uani 0.1 1 d D U P A 2
C8' C 0.079(3) 0.113(5) 0.346(3) 0.037(3) Uani 0.1 1 d D U P A 2
H8' H 0.0789 0.1387 0.3874 0.044 Uiso 0.1 1 calc R U P A 2
C9' C -0.015(3) 0.073(5) 0.347(4) 0.040(4) Uani 0.1 1 d D U P A 2
H9' H -0.0734 0.0605 0.3934 0.047 Uiso 0.1 1 calc R U P A 2
C10' C -0.021(4) 0.052(7) 0.275(4) 0.039(4) Uani 0.1 1 d D U P A 2
H10' H -0.0876 0.0370 0.2716 0.047 Uiso 0.1 1 calc R U P A 2
C11' C 0.069(6) 0.054(11) 0.214(5) 0.038(3) Uani 0.1 1 d D U P A 2
H11' H 0.0648 0.0390 0.1681 0.045 Uiso 0.1 1 calc R U P A 2
C12' C 0.171(5) 0.079(7) 0.217(4) 0.035(3) Uani 0.1 1 d D U P A 2
H12' H 0.2348 0.0725 0.1773 0.042 Uiso 0.1 1 calc R U P A 2
C13' C 0.321(5) 0.147(4) 0.369(2) 0.034(3) Uani 0.1 1 d D U P A 2
C14' C 0.269(7) 0.074(4) 0.421(3) 0.037(3) Uani 0.1 1 d D U P A 2
H14' H 0.2194 0.0428 0.4089 0.044 Uiso 0.1 1 calc R U P A 2
C15' C 0.293(7) 0.049(4) 0.490(3) 0.039(4) Uani 0.1 1 d D U P A 2
H15' H 0.2593 -0.0004 0.5250 0.047 Uiso 0.1 1 calc R U P A 2
C16' C 0.366(8) 0.098(5) 0.508(4) 0.040(4) Uani 0.1 1 d D U P A 2
H16' H 0.3856 0.0793 0.5535 0.048 Uiso 0.1 1 calc R U P A 2
C17' C 0.410(8) 0.174(5) 0.461(4) 0.038(3) Uani 0.1 1 d D U P A 2
H17' H 0.4552 0.2073 0.4748 0.046 Uiso 0.1 1 calc R U P A 2
C18' C 0.388(8) 0.201(4) 0.391(4) 0.037(3) Uani 0.1 1 d D U P A 2
H18' H 0.4152 0.2530 0.3588 0.045 Uiso 0.1 1 calc R U P A 2
P2' P 0.300(4) 0.467(3) 0.214(2) 0.038(3) Uani 0.1 1 d D U P A 2
N1' N 0.360(8) 0.481(4) 0.058(3) 0.042(4) Uani 0.1 1 d D U P A 2
C19' C 0.303(5) 0.523(4) 0.114(2) 0.040(3) Uani 0.1 1 d D U P A 2
C20' C 0.244(7) 0.593(5) 0.100(3) 0.043(4) Uani 0.1 1 d D U P A 2
H20' H 0.1975 0.6151 0.1415 0.052 Uiso 0.1 1 calc R U P A 2
C21' C 0.257(8) 0.629(5) 0.024(3) 0.046(4) Uani 0.1 1 d D U P A 2
H21' H 0.2139 0.6746 0.0125 0.055 Uiso 0.1 1 calc R U P A 2
C22' C 0.332(7) 0.599(4) -0.034(3) 0.046(4) Uani 0.1 1 d D U P A 2
H22' H 0.3569 0.6315 -0.0845 0.055 Uiso 0.1 1 calc R U P A 2
C23' C 0.372(8) 0.519(4) -0.017(2) 0.044(4) Uani 0.1 1 d D U P A 2
H23' H 0.4080 0.4903 -0.0574 0.053 Uiso 0.1 1 calc R U P A 2
C24' C 0.181(3) 0.513(4) 0.275(2) 0.043(3) Uani 0.1 1 d D U P A 2
C25' C 0.090(5) 0.536(7) 0.249(5) 0.046(3) Uani 0.1 1 d D U P A 2
H25' H 0.0806 0.5168 0.2070 0.055 Uiso 0.1 1 calc R U P A 2
C26' C 0.014(5) 0.590(6) 0.291(5) 0.049(4) Uani 0.1 1 d D U P A 2
H26' H -0.0513 0.5995 0.2800 0.059 Uiso 0.1 1 calc R U P A 2
C27' C 0.033(5) 0.626(5) 0.344(5) 0.050(4) Uani 0.1 1 d D U P A 2
H27' H -0.0185 0.6615 0.3705 0.060 Uiso 0.1 1 calc R U P A 2
C28' C 0.130(5) 0.613(5) 0.362(5) 0.048(4) Uani 0.1 1 d D U P A 2
H28' H 0.1514 0.6468 0.3905 0.058 Uiso 0.1 1 calc R U P A 2
C29' C 0.195(5) 0.546(6) 0.335(4) 0.046(3) Uani 0.1 1 d D U P A 2
H29' H 0.2466 0.5244 0.3582 0.055 Uiso 0.1 1 calc R U P A 2
C30' C 0.420(4) 0.513(3) 0.227(4) 0.036(3) Uani 0.1 1 d D U P A 2
C31' C 0.495(6) 0.463(4) 0.252(7) 0.036(3) Uani 0.1 1 d D U P A 2
H31' H 0.4870 0.4036 0.2600 0.043 Uiso 0.1 1 calc R U P A 2
C32' C 0.582(6) 0.499(5) 0.266(7) 0.037(4) Uani 0.1 1 d D U P A 2
H32' H 0.6321 0.4642 0.2828 0.045 Uiso 0.1 1 calc R U P A 2
C33' C 0.592(7) 0.588(5) 0.254(7) 0.039(4) Uani 0.1 1 d D U P A 2
H33' H 0.6417 0.6127 0.2712 0.046 Uiso 0.1 1 calc R U P A 2
C34' C 0.530(7) 0.638(4) 0.217(7) 0.040(4) Uani 0.1 1 d D U P A 2
H34' H 0.5446 0.6964 0.2020 0.048 Uiso 0.1 1 calc R U P A 2
C35' C 0.443(7) 0.600(3) 0.201(7) 0.038(3) Uani 0.1 1 d D U P A 2
H35' H 0.4015 0.6338 0.1743 0.046 Uiso 0.1 1 calc R U P A 2
O1 O 0.1352(7) 0.3166(5) 0.1623(5) 0.051(2) Uani 0.85 1 d . U P A 1
C36 C 0.2011(8) 0.3203(6) 0.1910(6) 0.035(2) Uani 0.85 1 d . U P A 1
I1" I 0.4108(5) 0.3165(4) 0.3450(4) 0.0578(14) Uani 0.15 1 d D U P A 3
P1" P 0.294(3) 0.1840(18) 0.2689(16) 0.032(3) Uani 0.15 1 d D U P A 3
C1" C 0.304(4) 0.1411(18) 0.3633(19) 0.035(3) Uani 0.15 1 d D U P A 3
C2" C 0.349(6) 0.189(2) 0.405(2) 0.036(3) Uani 0.15 1 d D U P A 3
C3" C 0.353(5) 0.156(2) 0.478(2) 0.039(3) Uani 0.15 1 d D U P A 3
H3" H 0.3847 0.1883 0.5037 0.047 Uiso 0.15 1 calc R U P A 3
C4" C 0.311(5) 0.074(2) 0.515(2) 0.040(3) Uani 0.15 1 d D U P A 3
H4" H 0.3144 0.0518 0.5645 0.048 Uiso 0.15 1 calc R U P A 3
C5" C 0.266(5) 0.027(2) 0.479(3) 0.039(4) Uani 0.15 1 d D U P A 3
H5" H 0.2439 -0.0293 0.5029 0.047 Uiso 0.15 1 calc R U P A 3
C6" C 0.250(5) 0.061(2) 0.408(3) 0.037(3) Uani 0.15 1 d D U P A 3
H6" H 0.2059 0.0317 0.3896 0.044 Uiso 0.15 1 calc R U P A 3
C7" C 0.170(3) 0.132(3) 0.270(2) 0.034(3) Uani 0.15 1 d D U P A 3
C8" C 0.172(3) 0.085(5) 0.212(4) 0.035(3) Uani 0.15 1 d D U P A 3
H8" H 0.2384 0.0751 0.1759 0.042 Uiso 0.15 1 calc R U P A 3
C9" C 0.077(4) 0.053(7) 0.208(4) 0.037(3) Uani 0.15 1 d D U P A 3
H9" H 0.0775 0.0235 0.1687 0.045 Uiso 0.15 1 calc R U P A 3
C10" C -0.025(3) 0.067(5) 0.266(3) 0.039(4) Uani 0.15 1 d D U P A 3
H10" H -0.0907 0.0485 0.2619 0.047 Uiso 0.15 1 calc R U P A 3
C11" C -0.027(3) 0.107(5) 0.324(3) 0.039(3) Uani 0.15 1 d D U P A 3
H11" H -0.0940 0.1164 0.3595 0.047 Uiso 0.15 1 calc R U P A 3
C12" C 0.070(3) 0.135(5) 0.331(3) 0.037(3) Uani 0.15 1 d D U P A 3
H12" H 0.0694 0.1554 0.3758 0.044 Uiso 0.15 1 calc R U P A 3
C13" C 0.409(3) 0.141(2) 0.199(2) 0.032(3) Uani 0.15 1 d D U P A 3
C14" C 0.474(6) 0.198(2) 0.135(4) 0.032(3) Uani 0.15 1 d D U P A 3
H14" H 0.4634 0.2564 0.1309 0.039 Uiso 0.15 1 calc R U P A 3
C15" C 0.555(6) 0.167(3) 0.078(3) 0.034(4) Uani 0.15 1 d D U P A 3
H15" H 0.5987 0.2044 0.0347 0.041 Uiso 0.15 1 calc R U P A 3
C16" C 0.571(6) 0.079(3) 0.086(4) 0.035(4) Uani 0.15 1 d D U P A 3
H16" H 0.6282 0.0581 0.0489 0.042 Uiso 0.15 1 calc R U P A 3
C17" C 0.504(6) 0.023(3) 0.148(3) 0.035(4) Uani 0.15 1 d D U P A 3
H17" H 0.5161 -0.0354 0.1524 0.041 Uiso 0.15 1 calc R U P A 3
C18" C 0.418(6) 0.052(2) 0.203(4) 0.034(4) Uani 0.15 1 d D U P A 3
H18" H 0.3679 0.0139 0.2423 0.041 Uiso 0.15 1 calc R U P A 3
P2" P 0.308(3) 0.477(3) 0.207(2) 0.037(3) Uani 0.15 1 d D U P A 3
N1" N 0.480(6) 0.470(3) 0.259(6) 0.036(3) Uani 0.15 1 d D U P A 3
C19" C 0.429(3) 0.526(3) 0.219(3) 0.036(3) Uani 0.15 1 d D U P A 3
C20" C 0.465(5) 0.609(3) 0.188(6) 0.038(3) Uani 0.15 1 d D U P A 3
H20" H 0.4278 0.6453 0.1603 0.046 Uiso 0.15 1 calc R U P A 3
C21" C 0.557(4) 0.636(3) 0.199(4) 0.039(4) Uani 0.15 1 d D U P A 3
H21" H 0.5894 0.6892 0.1728 0.047 Uiso 0.15 1 calc R U P A 3
C22" C 0.602(5) 0.585(4) 0.248(5) 0.038(4) Uani 0.15 1 d D U P A 3
H22" H 0.6567 0.6058 0.2633 0.046 Uiso 0.15 1 calc R U P A 3
C23" C 0.565(5) 0.500(4) 0.276(5) 0.037(4) Uani 0.15 1 d D U P A 3
H23" H 0.5989 0.4635 0.3061 0.045 Uiso 0.15 1 calc R U P A 3
C24" C 0.197(3) 0.530(5) 0.267(2) 0.043(3) Uani 0.15 1 d D U P A 3
C25" C 0.194(4) 0.541(5) 0.342(3) 0.046(3) Uani 0.15 1 d D U P A 3
H25" H 0.2548 0.5318 0.3593 0.055 Uiso 0.15 1 calc R U P A 3
C26" C 0.095(4) 0.568(4) 0.391(3) 0.049(4) Uani 0.15 1 d D U P A 3
H26" H 0.0920 0.5802 0.4391 0.058 Uiso 0.15 1 calc R U P A 3
C27" C 0.006(3) 0.575(5) 0.370(3) 0.050(4) Uani 0.15 1 d D U P A 3
H27" H -0.0622 0.5781 0.4066 0.060 Uiso 0.15 1 calc R U P A 3
C28" C 0.015(4) 0.578(5) 0.292(3) 0.049(4) Uani 0.15 1 d D U P A 3
H28" H -0.0404 0.6013 0.2721 0.059 Uiso 0.15 1 calc R U P A 3
C29" C 0.108(3) 0.547(5) 0.243(3) 0.046(3) Uani 0.15 1 d D U P A 3
H29" H 0.1086 0.5374 0.1944 0.055 Uiso 0.15 1 calc R U P A 3
C30" C 0.318(4) 0.521(3) 0.104(2) 0.040(3) Uani 0.15 1 d D U P A 3
C31" C 0.294(6) 0.605(3) 0.081(3) 0.043(4) Uani 0.15 1 d D U P A 3
H31" H 0.2765 0.6410 0.1166 0.052 Uiso 0.15 1 calc R U P A 3
C32" C 0.297(7) 0.635(3) 0.004(3) 0.045(4) Uani 0.15 1 d D U P A 3
H32" H 0.2962 0.6931 -0.0151 0.054 Uiso 0.15 1 calc R U P A 3
C33" C 0.299(5) 0.575(4) -0.043(3) 0.046(4) Uani 0.15 1 d D U P A 3
H33" H 0.2781 0.5901 -0.0879 0.055 Uiso 0.15 1 calc R U P A 3
C34" C 0.333(6) 0.495(3) -0.024(3) 0.044(4) Uani 0.15 1 d D U P A 3
H34" H 0.3467 0.4580 -0.0596 0.053 Uiso 0.15 1 calc R U P A 3
C35" C 0.348(9) 0.468(4) 0.050(3) 0.041(3) Uani 0.15 1 d D U P A 3
H35" H 0.3767 0.4149 0.0624 0.049 Uiso 0.15 1 calc R U P A 3
O1' O 0.137(3) 0.341(3) 0.3990(15) 0.043(8) Uani 0.15 1 d D U P A 2
C36' C 0.199(4) 0.340(4) 0.3352(19) 0.036(9) Uani 0.15 1 d D U P A 2
B1A B -0.1851(7) -0.1698(5) 0.2388(6) 0.0302(19) Uani 1 1 d . . . . .
C1A C -0.2871(6) -0.2232(4) 0.3107(5) 0.0273(15) Uani 1 1 d . . . . .
C2A C -0.2730(6) -0.2958(5) 0.3631(5) 0.0302(16) Uani 1 1 d . . . . .
H2A H -0.2025 -0.3119 0.3605 0.036 Uiso 1 1 calc R U . . .
C3A C -0.3602(7) -0.3441(5) 0.4185(5) 0.0334(17) Uani 1 1 d . . . . .
C4A C -0.4679(7) -0.3228(5) 0.4265(5) 0.0350(18) Uani 1 1 d . . . . .
H4A H -0.5264 -0.3548 0.4641 0.042 Uiso 1 1 calc R U . . .
C5A C -0.4832(7) -0.2508(5) 0.3753(5) 0.0337(17) Uani 1 1 d . . . . .
C6A C -0.3973(6) -0.2043(5) 0.3188(5) 0.0298(16) Uani 1 1 d . . . . .
H6A H -0.4120 -0.1583 0.2844 0.036 Uiso 1 1 calc R U . . .
C7A C -0.3365(8) -0.4231(5) 0.4690(6) 0.043(2) Uani 1 1 d D . . . .
C8A C -0.5997(7) -0.2244(6) 0.3829(6) 0.043(2) Uani 1 1 d D . . . .
C9A C -0.2058(6) -0.0690(5) 0.2182(5) 0.0298(16) Uani 1 1 d . . . . .
C10A C -0.2763(7) -0.0242(5) 0.2689(5) 0.0318(17) Uani 1 1 d . . . . .
H10A H -0.3179 -0.0537 0.3179 0.038 Uiso 1 1 calc R U . . .
C11A C -0.2883(7) 0.0643(5) 0.2502(5) 0.0336(18) Uani 1 1 d . . . . .
C12A C -0.2289(7) 0.1103(5) 0.1784(6) 0.039(2) Uani 1 1 d . . . . .
H12A H -0.2377 0.1687 0.1657 0.047 Uiso 1 1 calc R U . . .
C13A C -0.1548(7) 0.0681(5) 0.1246(6) 0.040(2) Uani 1 1 d . . . . .
C14A C -0.1431(7) -0.0202(5) 0.1453(5) 0.0340(18) Uani 1 1 d . . . . .
H14A H -0.0924 -0.0475 0.1098 0.041 Uiso 1 1 calc R U . . .
C15A C -0.3655(8) 0.1062(5) 0.3098(6) 0.043(2) Uani 1 1 d . . . . .
C16A C -0.0898(10) 0.1132(6) 0.0472(6) 0.055(3) Uani 1 1 d D . . . .
C17A C -0.0710(6) -0.1758(4) 0.2590(5) 0.0290(16) Uani 1 1 d . . . . .
C18A C -0.0697(7) -0.1682(5) 0.3334(5) 0.0330(17) Uani 1 1 d . . . . .
H18A H -0.1358 -0.1665 0.3727 0.040 Uiso 1 1 calc R U . . .
C19A C 0.0280(7) -0.1630(6) 0.3511(5) 0.0367(18) Uani 1 1 d . . . . .
C20A C 0.1272(7) -0.1651(5) 0.2942(5) 0.0364(19) Uani 1 1 d . . . . .
H20A H 0.1919 -0.1628 0.3059 0.044 Uiso 1 1 calc R U . . .
C21A C 0.1291(6) -0.1708(5) 0.2195(5) 0.0319(17) Uani 1 1 d . . . . .
C22A C 0.0306(6) -0.1767(5) 0.2028(5) 0.0304(16) Uani 1 1 d . . . . .
H22A H 0.0337 -0.1814 0.1523 0.036 Uiso 1 1 calc R U . . .
C23A C 0.0230(8) -0.1568(7) 0.4320(6) 0.052(3) Uani 1 1 d D . . . .
C24A C 0.2355(7) -0.1656(6) 0.1548(6) 0.042(2) Uani 1 1 d D . . . .
C25A C -0.1824(6) -0.2153(5) 0.1647(5) 0.0307(16) Uani 1 1 d . . . . .
C26A C -0.2428(7) -0.1835(5) 0.1141(5) 0.0324(17) Uani 1 1 d . . . . .
H26A H -0.2796 -0.1332 0.1207 0.039 Uiso 1 1 calc R U . . .
C27A C -0.2500(7) -0.2236(6) 0.0552(5) 0.0385(19) Uani 1 1 d . . . . .
C28A C -0.1945(7) -0.2981(6) 0.0420(5) 0.0390(19) Uani 1 1 d . . . . .
H28A H -0.1981 -0.3248 0.0020 0.047 Uiso 1 1 calc R U . . .
C29A C -0.1333(7) -0.3314(5) 0.0906(6) 0.039(2) Uani 1 1 d . . . . .
C30A C -0.1275(7) -0.2897(5) 0.1505(5) 0.0334(17) Uani 1 1 d . . . . .
H30A H -0.0854 -0.3128 0.1816 0.040 Uiso 1 1 calc R U . . .
C31A C -0.3196(9) -0.1900(7) 0.0066(6) 0.052(3) Uani 1 1 d D . . . .
C32A C -0.0734(9) -0.4127(7) 0.0805(8) 0.062(3) Uani 1 1 d D . . . .
F1A F -0.250(3) -0.419(3) 0.492(3) 0.062(7) Uani 0.49(12) 1 d D U P B 1
F2A F -0.322(5) -0.4879(19) 0.4300(19) 0.055(7) Uani 0.49(12) 1 d D U P B 1
F3A F -0.424(2) -0.450(4) 0.533(2) 0.043(6) Uani 0.49(12) 1 d D U P B 1
F1A' F -0.264(3) -0.403(3) 0.503(3) 0.054(7) Uani 0.51(12) 1 d D U P B 2
F2A' F -0.287(5) -0.483(2) 0.428(2) 0.071(7) Uani 0.51(12) 1 d D U P B 2
F3A' F -0.423(3) -0.462(3) 0.525(3) 0.060(8) Uani 0.51(12) 1 d D U P B 2
F4A F -0.606(3) -0.191(3) 0.3127(15) 0.060(7) Uani 0.35(6) 1 d D U P C 1
F5A F -0.670(3) -0.291(2) 0.412(3) 0.057(7) Uani 0.35(6) 1 d D U P C 1
F6A F -0.632(3) -0.167(3) 0.427(3) 0.068(8) Uani 0.35(6) 1 d D U P C 1
F4A' F -0.6093(16) -0.1621(17) 0.3267(14) 0.065(5) Uani 0.65(6) 1 d D U P C 2
F5A' F -0.6629(19) -0.2887(12) 0.383(2) 0.060(5) Uani 0.65(6) 1 d D U P C 2
F6A' F -0.6448(16) -0.1953(19) 0.4497(13) 0.058(5) Uani 0.65(6) 1 d D U P C 2
F7A F -0.4563(5) 0.0583(3) 0.3499(4) 0.0507(14) Uani 1 1 d . . . . .
F8A F -0.3982(5) 0.1816(3) 0.2797(4) 0.0544(15) Uani 1 1 d . . . . .
F9A F -0.3214(5) 0.1227(4) 0.3638(3) 0.0557(15) Uani 1 1 d . . . . .
F10A F -0.123(2) 0.1929(10) 0.0268(11) 0.056(5) Uani 0.65(8) 1 d D U P D 1
F11A F 0.0148(18) 0.123(2) 0.041(2) 0.075(6) Uani 0.65(8) 1 d D U P D 1
F12A F -0.094(2) 0.0719(15) -0.0098(13) 0.052(4) Uani 0.65(8) 1 d D U P D 1
F10' F -0.093(4) 0.201(2) 0.042(3) 0.070(8) Uani 0.35(8) 1 d D U P D 2
F11' F 0.022(3) 0.102(3) 0.035(3) 0.045(7) Uani 0.35(8) 1 d D U P D 2
F12' F -0.109(4) 0.095(4) -0.012(3) 0.064(8) Uani 0.35(8) 1 d D U P D 2
F13A F 0.1191(10) -0.1365(11) 0.4366(10) 0.067(4) Uani 0.664(18) 1 d D U P E 1
F14A F -0.0058(14) -0.2343(8) 0.4821(6) 0.083(4) Uani 0.664(18) 1 d D U P E 1
F15A F -0.0479(11) -0.1054(10) 0.4639(7) 0.065(4) Uani 0.664(18) 1 d D U P E 1
F13' F 0.108(2) -0.176(2) 0.451(2) 0.068(7) Uani 0.336(18) 1 d D U P E 2
F14' F -0.0653(19) -0.183(2) 0.4868(12) 0.071(6) Uani 0.336(18) 1 d D U P E 2
F15' F 0.006(3) -0.0673(16) 0.4395(16) 0.073(6) Uani 0.336(18) 1 d D U P E 2
F16A F 0.262(2) -0.0844(9) 0.1131(17) 0.046(4) Uani 0.68(9) 1 d D U P F 1
F17A F 0.3197(15) -0.190(2) 0.1798(11) 0.050(5) Uani 0.68(9) 1 d D U P F 1
F18A F 0.235(3) -0.2134(19) 0.1025(18) 0.050(5) Uani 0.68(9) 1 d D U P F 1
F16' F 0.279(4) -0.088(3) 0.132(4) 0.050(8) Uani 0.32(9) 1 d D U P F 2
F17' F 0.305(4) -0.218(4) 0.183(3) 0.056(8) Uani 0.32(9) 1 d D U P F 2
F18' F 0.232(6) -0.195(4) 0.092(3) 0.040(7) Uani 0.32(9) 1 d D U P F 2
F19A F -0.267(3) -0.159(3) -0.0642(16) 0.080(9) Uani 0.209(13) 1 d D U P G 1
F20A F -0.372(3) -0.2601(17) -0.004(2) 0.065(7) Uani 0.209(13) 1 d D U P G 1
F21A F -0.406(3) -0.150(2) 0.041(2) 0.058(8) Uani 0.209(13) 1 d D U P G 1
F19' F -0.2930(8) -0.1040(6) -0.0258(6) 0.071(3) Uani 0.791(13) 1 d D U P G 2
F20' F -0.3090(10) -0.2226(8) -0.0555(6) 0.079(3) Uani 0.791(13) 1 d D U P G 2
F21' F -0.4238(8) -0.1885(9) 0.0477(7) 0.075(3) Uani 0.791(13) 1 d D U P G 2
F22A F 0.0331(9) -0.4005(9) 0.0615(12) 0.087(5) Uani 0.659(15) 1 d D U P H 1
F23A F -0.0925(13) -0.4514(11) 0.0295(9) 0.072(4) Uani 0.659(15) 1 d D U P H 1
F24A F -0.0962(14) -0.4655(7) 0.1505(8) 0.083(4) Uani 0.659(15) 1 d D U P H 1
F22' F 0.011(2) -0.3888(14) 0.0017(17) 0.091(7) Uani 0.341(15) 1 d D U P H 2
F23' F -0.131(2) -0.4662(19) 0.065(2) 0.077(7) Uani 0.341(15) 1 d D U P H 2
F24' F -0.018(3) -0.4411(15) 0.1193(17) 0.068(6) Uani 0.341(15) 1 d D U P H 2
C1S C -0.156(2) 0.3378(16) 0.4133(11) 0.091(7) Uani 0.5 1 d D U P I 1
H1SA H -0.2030 0.3559 0.4592 0.136 Uiso 0.5 1 calc R U P I 1
H1SB H -0.0918 0.3750 0.3911 0.136 Uiso 0.5 1 calc R U P I 1
H1SC H -0.1344 0.2804 0.4274 0.136 Uiso 0.5 1 calc R U P I 1
C2S C -0.2154(17) 0.3410(16) 0.3533(10) 0.078(6) Uani 0.5 1 d D U P I 1
H2SA H -0.2715 0.2958 0.3717 0.094 Uiso 0.5 1 calc R U P I 1
H2SB H -0.2507 0.3952 0.3478 0.094 Uiso 0.5 1 calc R U P I 1
C3S C -0.1389(17) 0.3309(16) 0.2758(9) 0.083(5) Uani 0.5 1 d D U P I 1
H3SA H -0.1107 0.2739 0.2808 0.100 Uiso 0.5 1 calc R U P I 1
H3SB H -0.0775 0.3711 0.2617 0.100 Uiso 0.5 1 calc R U P I 1
C4S C -0.1874(17) 0.3444(15) 0.2104(10) 0.077(5) Uani 0.5 1 d D U P I 1
H4SA H -0.2097 0.4029 0.2011 0.092 Uiso 0.5 1 calc R U P I 1
H4SB H -0.2514 0.3069 0.2246 0.092 Uiso 0.5 1 calc R U P I 1
C5S C -0.1026(17) 0.3253(17) 0.1364(11) 0.077(6) Uani 0.5 1 d D U P I 1
H5SA H -0.1381 0.3180 0.0992 0.115 Uiso 0.5 1 calc R U P I 1
H5SB H -0.0664 0.2740 0.1495 0.115 Uiso 0.5 1 calc R U P I 1
H5SC H -0.0499 0.3721 0.1141 0.115 Uiso 0.5 1 calc R U P I 1

loop_
_atom_site_aniso_label
_atom_site_aniso_U_11
_atom_site_aniso_U_22
_atom_site_aniso_U_33
_atom_site_aniso_U_23
_atom_site_aniso_U_13
_atom_site_aniso_U_12
Rh1 0.0227(3) 0.0237(3) 0.0472(4) -0.0095(2) -0.0166(3) 0.0001(2)
I1 0.0343(5) 0.0289(4) 0.0592(6) -0.0151(4) -0.0278(4) 0.0065(3)
P1 0.0250(16) 0.0220(17) 0.0539(19) -0.0085(15) -0.0171(15) 0.0013(14)
C1 0.027(3) 0.023(3) 0.057(4) -0.010(3) -0.017(3) 0.001(3)
C2 0.028(4) 0.022(4) 0.057(5) -0.011(4) -0.018(4) -0.002(4)
C3 0.030(4) 0.028(5) 0.062(5) -0.011(5) -0.018(4) -0.005(4)
C4 0.035(4) 0.025(5) 0.063(5) -0.014(4) -0.013(4) -0.010(4)
C5 0.034(5) 0.023(4) 0.063(5) -0.011(4) -0.011(4) -0.002(4)
C6 0.033(5) 0.023(4) 0.060(5) -0.009(4) -0.012(4) 0.000(4)
C7 0.027(3) 0.035(4) 0.066(4) -0.013(3) -0.013(3) 0.006(3)
C8 0.029(4) 0.044(5) 0.069(5) -0.014(4) -0.017(4) 0.005(4)
C9 0.033(4) 0.050(5) 0.074(5) -0.014(4) -0.015(4) 0.012(4)
C10 0.033(4) 0.047(6) 0.075(5) -0.019(4) -0.010(4) 0.011(4)
C11 0.033(5) 0.046(5) 0.072(5) -0.018(4) -0.011(4) 0.001(4)
C12 0.028(4) 0.039(5) 0.068(5) -0.016(4) -0.014(4) 0.004(4)
C13 0.032(4) 0.028(4) 0.059(4) -0.007(3) -0.019(3) 0.001(3)
C14 0.034(5) 0.029(4) 0.059(4) -0.009(4) -0.018(4) -0.001(4)
C15 0.037(5) 0.040(5) 0.061(4) -0.008(4) -0.016(4) -0.001(5)
C16 0.044(5) 0.040(5) 0.063(5) -0.004(4) -0.021(4) 0.003(5)
C17 0.044(6) 0.039(5) 0.064(5) -0.006(4) -0.020(4) 0.003(4)
C18 0.038(5) 0.032(4) 0.065(5) -0.004(4) -0.021(4) 0.002(4)
P2 0.0242(15) 0.0244(15) 0.0381(18) -0.0069(14) -0.0135(13) -0.0011(13)
N1 0.033(5) 0.028(4) 0.051(4) -0.011(3) -0.020(3) 0.004(3)
C19 0.031(4) 0.027(4) 0.041(4) -0.009(3) -0.017(3) 0.004(3)
C20 0.038(5) 0.029(4) 0.045(4) -0.010(3) -0.010(4) 0.006(4)
C21 0.044(5) 0.032(4) 0.046(4) -0.002(4) -0.010(4) 0.011(4)
C22 0.045(5) 0.038(5) 0.047(4) -0.008(4) -0.014(4) 0.014(4)
C23 0.040(5) 0.036(5) 0.049(4) -0.015(4) -0.017(4) 0.009(4)
C24 0.027(3) 0.026(4) 0.049(4) -0.010(3) -0.019(3) -0.003(3)
C25 0.029(4) 0.023(4) 0.054(5) -0.011(4) -0.018(4) 0.001(3)
C26 0.033(4) 0.032(4) 0.060(5) -0.013(4) -0.023(4) -0.006(3)
C27 0.034(4) 0.035(5) 0.063(6) -0.013(5) -0.023(4) -0.003(4)
C28 0.034(4) 0.037(4) 0.062(5) -0.015(5) -0.014(4) -0.008(4)
C29 0.030(4) 0.034(5) 0.055(5) -0.016(4) -0.016(4) -0.004(4)
C30 0.026(3) 0.028(3) 0.041(4) -0.007(3) -0.016(3) 0.001(3)
C31 0.031(4) 0.029(4) 0.043(5) -0.005(3) -0.013(4) 0.003(3)
C32 0.031(5) 0.030(4) 0.047(5) -0.003(4) -0.014(4) 0.007(4)
C33 0.031(5) 0.034(5) 0.043(5) -0.006(4) -0.014(4) 0.005(4)
C34 0.035(4) 0.032(5) 0.043(5) -0.004(4) -0.013(4) 0.005(4)
C35 0.031(4) 0.028(4) 0.041(4) -0.004(4) -0.016(3) 0.001(4)
I1' 0.023(2) 0.0192(18) 0.028(2) -0.0091(16) -0.0027(16) -0.0097(16)
P1' 0.028(4) 0.026(4) 0.044(4) -0.008(4) -0.015(4) 0.001(4)
C1' 0.028(4) 0.027(4) 0.042(5) -0.006(4) -0.015(4) 0.001(4)
C2' 0.030(5) 0.029(5) 0.042(6) -0.005(5) -0.015(5) 0.002(5)
C3' 0.032(6) 0.030(6) 0.042(6) -0.006(6) -0.014(5) 0.003(5)
C4' 0.031(6) 0.031(6) 0.043(6) -0.005(6) -0.015(6) 0.005(6)
C5' 0.031(6) 0.030(6) 0.044(6) -0.005(5) -0.015(6) 0.005(5)
C6' 0.030(6) 0.029(5) 0.044(6) -0.005(5) -0.015(5) 0.003(5)
C7' 0.029(4) 0.028(5) 0.050(5) -0.011(5) -0.016(4) -0.001(4)
C8' 0.031(5) 0.030(6) 0.054(6) -0.013(6) -0.016(5) -0.003(5)
C9' 0.032(5) 0.033(6) 0.058(6) -0.014(6) -0.017(6) -0.004(6)
C10' 0.033(5) 0.033(6) 0.059(6) -0.014(6) -0.019(5) -0.004(5)
C11' 0.031(6) 0.030(6) 0.057(6) -0.013(6) -0.019(5) -0.002(5)
C12' 0.030(5) 0.027(5) 0.054(6) -0.012(5) -0.019(5) -0.001(5)
C13' 0.032(5) 0.028(5) 0.044(4) -0.009(4) -0.015(4) 0.005(4)
C14' 0.036(6) 0.030(5) 0.045(5) -0.008(5) -0.013(5) 0.007(5)
C15' 0.039(6) 0.032(6) 0.046(5) -0.008(5) -0.013(5) 0.010(5)
C16' 0.040(6) 0.034(6) 0.047(6) -0.010(6) -0.015(6) 0.010(6)
C17' 0.038(6) 0.033(6) 0.047(5) -0.011(5) -0.018(5) 0.009(5)
C18' 0.035(5) 0.031(5) 0.050(5) -0.010(5) -0.019(5) 0.006(5)
P2' 0.028(4) 0.029(4) 0.060(4) -0.009(4) -0.017(4) 0.002(4)
N1' 0.035(6) 0.032(6) 0.060(5) -0.007(5) -0.018(5) 0.001(6)
C19' 0.032(5) 0.029(5) 0.060(4) -0.007(4) -0.019(4) 0.001(5)
C20' 0.036(6) 0.032(6) 0.062(5) -0.005(5) -0.020(5) 0.003(5)
C21' 0.040(6) 0.036(6) 0.063(6) -0.005(5) -0.020(6) 0.003(6)
C22' 0.040(6) 0.037(6) 0.062(6) -0.006(5) -0.020(6) 0.002(6)
C23' 0.038(6) 0.035(6) 0.061(5) -0.007(6) -0.018(6) 0.000(6)
C24' 0.028(4) 0.036(5) 0.065(5) -0.012(4) -0.015(4) 0.005(5)
C25' 0.029(5) 0.041(6) 0.069(6) -0.013(5) -0.015(5) 0.007(5)
C26' 0.030(6) 0.044(6) 0.071(6) -0.015(6) -0.014(5) 0.008(5)
C27' 0.032(6) 0.045(7) 0.072(6) -0.016(6) -0.012(6) 0.007(6)
C28' 0.031(6) 0.043(6) 0.070(6) -0.017(5) -0.012(5) 0.005(6)
C29' 0.029(5) 0.040(6) 0.068(6) -0.014(5) -0.013(5) 0.005(5)
C30' 0.029(4) 0.024(5) 0.058(5) -0.010(5) -0.016(4) 0.000(4)
C31' 0.029(5) 0.024(6) 0.059(6) -0.010(6) -0.016(5) -0.002(5)
C32' 0.031(5) 0.023(6) 0.060(6) -0.011(6) -0.016(5) -0.004(6)
C33' 0.033(6) 0.024(6) 0.061(6) -0.011(6) -0.015(5) -0.004(6)
C34' 0.033(6) 0.023(6) 0.061(6) -0.010(6) -0.013(5) -0.003(5)
C35' 0.032(5) 0.024(5) 0.060(6) -0.009(5) -0.014(5) 0.000(5)
O1 0.043(5) 0.058(5) 0.065(5) -0.016(4) -0.032(4) -0.007(4)
C36 0.022(4) 0.030(5) 0.059(6) -0.004(4) -0.025(4) -0.004(4)
I1" 0.048(3) 0.042(3) 0.080(3) -0.001(2) -0.023(2) 0.011(2)
P1" 0.028(4) 0.027(4) 0.044(4) -0.007(4) -0.016(4) 0.001(4)
C1" 0.033(5) 0.029(5) 0.045(4) -0.009(4) -0.015(4) 0.005(4)
C2" 0.035(6) 0.031(5) 0.047(5) -0.012(5) -0.018(5) 0.007(5)
C3" 0.038(6) 0.033(5) 0.048(5) -0.013(5) -0.016(5) 0.009(5)
C4" 0.039(6) 0.034(5) 0.047(5) -0.009(5) -0.014(5) 0.011(6)
C5" 0.038(7) 0.031(6) 0.046(6) -0.008(5) -0.012(6) 0.010(6)
C6" 0.036(6) 0.029(5) 0.045(5) -0.007(5) -0.013(5) 0.008(5)
C7" 0.029(4) 0.027(5) 0.050(5) -0.011(5) -0.016(4) -0.001(4)
C8" 0.029(5) 0.026(5) 0.054(6) -0.011(5) -0.019(5) -0.001(5)
C9" 0.031(5) 0.030(5) 0.058(6) -0.013(6) -0.019(5) -0.002(5)
C10" 0.033(5) 0.033(6) 0.058(7) -0.015(6) -0.020(6) -0.004(5)
C11" 0.032(5) 0.034(5) 0.058(6) -0.014(6) -0.019(5) -0.005(5)
C12" 0.031(5) 0.031(6) 0.054(6) -0.014(5) -0.017(5) -0.004(5)
C13" 0.028(4) 0.028(5) 0.042(5) -0.006(4) -0.016(4) 0.002(4)
C14" 0.030(5) 0.028(5) 0.041(5) -0.006(5) -0.015(5) 0.000(5)
C15" 0.032(6) 0.030(6) 0.043(6) -0.005(6) -0.015(5) 0.002(6)
C16" 0.032(6) 0.031(6) 0.043(6) -0.004(6) -0.014(5) 0.004(6)
C17" 0.031(6) 0.030(6) 0.044(6) -0.005(5) -0.015(6) 0.005(5)
C18" 0.030(6) 0.030(5) 0.044(6) -0.005(5) -0.015(5) 0.003(5)
P2" 0.027(4) 0.027(4) 0.059(4) -0.009(4) -0.017(4) 0.002(4)
N1" 0.029(5) 0.023(6) 0.059(6) -0.010(5) -0.017(5) -0.002(5)
C19" 0.029(4) 0.024(5) 0.058(5) -0.010(5) -0.015(4) 0.000(4)
C20" 0.032(5) 0.023(5) 0.060(6) -0.010(5) -0.013(5) 0.000(5)
C21" 0.033(6) 0.023(6) 0.061(6) -0.010(6) -0.013(5) -0.004(5)
C22" 0.032(6) 0.023(6) 0.061(6) -0.011(6) -0.015(5) -0.003(5)
C23" 0.031(5) 0.023(6) 0.060(6) -0.011(6) -0.016(5) -0.004(6)
C24" 0.028(4) 0.036(5) 0.066(5) -0.013(5) -0.014(4) 0.005(5)
C25" 0.029(5) 0.040(6) 0.068(5) -0.014(5) -0.013(5) 0.005(5)
C26" 0.031(6) 0.043(7) 0.070(6) -0.016(6) -0.011(5) 0.006(6)
C27" 0.031(5) 0.045(7) 0.072(6) -0.016(6) -0.012(5) 0.009(6)
C28" 0.030(5) 0.044(7) 0.072(6) -0.014(6) -0.013(5) 0.008(6)
C29" 0.029(5) 0.041(6) 0.068(6) -0.013(6) -0.015(5) 0.006(5)
C30" 0.032(5) 0.029(5) 0.060(4) -0.007(4) -0.019(4) 0.001(5)
C31" 0.037(6) 0.032(5) 0.063(5) -0.006(5) -0.020(5) 0.001(5)
C32" 0.039(6) 0.035(6) 0.063(6) -0.006(5) -0.021(6) 0.002(6)
C33" 0.039(7) 0.037(6) 0.062(6) -0.005(5) -0.020(6) 0.002(6)
C34" 0.037(6) 0.036(6) 0.061(5) -0.006(5) -0.020(6) 0.001(6)
C35" 0.034(6) 0.032(6) 0.060(5) -0.008(5) -0.019(5) 0.000(6)
O1' 0.041(13) 0.040(13) 0.043(12) -0.010(10) -0.006(9) 0.003(10)
C36' 0.036(11) 0.036(11) 0.038(11) -0.009(7) -0.012(6) -0.002(7)
B1A 0.024(4) 0.025(4) 0.046(5) -0.008(4) -0.016(4) 0.001(3)
C1A 0.021(4) 0.022(3) 0.043(4) -0.011(3) -0.013(3) 0.000(3)
C2A 0.024(4) 0.029(4) 0.042(4) -0.009(3) -0.016(3) 0.002(3)
C3A 0.026(4) 0.029(4) 0.048(5) -0.007(3) -0.015(3) 0.003(3)
C4A 0.023(4) 0.036(4) 0.046(5) -0.006(4) -0.011(3) -0.005(3)
C5A 0.024(4) 0.028(4) 0.052(5) -0.011(3) -0.016(4) 0.002(3)
C6A 0.025(4) 0.023(3) 0.048(5) -0.010(3) -0.020(3) 0.001(3)
C7A 0.039(5) 0.031(4) 0.059(6) 0.001(4) -0.018(4) 0.001(4)
C8A 0.023(4) 0.038(5) 0.066(6) -0.006(4) -0.015(4) -0.002(3)
C9A 0.024(4) 0.021(3) 0.049(5) -0.006(3) -0.018(3) -0.001(3)
C10A 0.028(4) 0.027(4) 0.042(5) -0.002(3) -0.018(3) 0.000(3)
C11A 0.027(4) 0.027(4) 0.054(5) -0.009(3) -0.023(4) 0.006(3)
C12A 0.034(5) 0.027(4) 0.059(6) -0.002(4) -0.024(4) 0.001(3)
C13A 0.032(5) 0.029(4) 0.059(6) 0.001(4) -0.020(4) -0.004(3)
C14A 0.022(4) 0.028(4) 0.049(5) -0.007(3) -0.008(3) 0.003(3)
C15A 0.049(6) 0.025(4) 0.062(6) -0.005(4) -0.031(5) 0.006(4)
C16A 0.058(7) 0.040(5) 0.058(7) -0.002(5) -0.013(5) 0.013(5)
C17A 0.023(4) 0.018(3) 0.049(5) -0.007(3) -0.014(3) -0.002(3)
C18A 0.025(4) 0.034(4) 0.045(5) -0.012(3) -0.017(3) 0.010(3)
C19A 0.026(4) 0.039(4) 0.050(5) -0.011(4) -0.019(4) 0.002(3)
C20A 0.020(4) 0.034(4) 0.058(5) -0.007(4) -0.018(4) 0.004(3)
C21A 0.021(4) 0.026(4) 0.051(5) -0.008(3) -0.013(3) 0.004(3)
C22A 0.026(4) 0.025(4) 0.044(5) -0.010(3) -0.015(3) 0.001(3)
C23A 0.035(5) 0.080(8) 0.051(6) -0.026(5) -0.020(4) 0.003(5)
C24A 0.023(4) 0.041(5) 0.064(6) -0.017(4) -0.016(4) 0.009(4)
C25A 0.019(4) 0.029(4) 0.047(5) -0.009(3) -0.014(3) 0.001(3)
C26A 0.029(4) 0.031(4) 0.040(4) -0.008(3) -0.015(3) -0.001(3)
C27A 0.029(4) 0.038(4) 0.053(5) -0.010(4) -0.017(4) 0.002(3)
C28A 0.031(4) 0.042(5) 0.050(5) -0.020(4) -0.015(4) 0.001(4)
C29A 0.035(5) 0.028(4) 0.064(6) -0.019(4) -0.025(4) 0.002(3)
C30A 0.029(4) 0.023(4) 0.052(5) -0.010(3) -0.017(4) 0.001(3)
C31A 0.049(6) 0.066(7) 0.051(6) -0.017(5) -0.025(5) 0.018(5)
C32A 0.046(6) 0.052(6) 0.117(11) -0.045(7) -0.050(7) 0.026(5)
F1A 0.041(10) 0.049(13) 0.091(13) 0.010(9) -0.030(9) 0.009(8)
F2A 0.070(15) 0.029(7) 0.075(10) -0.008(6) -0.036(10) 0.012(9)
F3A 0.042(9) 0.036(13) 0.045(9) 0.005(7) -0.013(7) -0.007(7)
F1A' 0.036(9) 0.046(13) 0.078(12) 0.015(8) -0.030(9) 0.004(8)
F2A' 0.064(14) 0.044(9) 0.100(11) -0.002(7) -0.027(10) 0.021(9)
F3A' 0.062(11) 0.036(11) 0.082(13) -0.003(8) -0.028(9) -0.009(7)
F4A 0.026(9) 0.070(14) 0.091(12) -0.013(11) -0.031(8) 0.009(11)
F5A 0.016(8) 0.056(10) 0.098(16) -0.008(11) -0.021(12) 0.001(7)
F6A 0.041(11) 0.062(13) 0.098(14) -0.024(11) -0.015(11) 0.016(11)
F4A' 0.027(5) 0.059(9) 0.104(9) 0.015(7) -0.029(6) 0.006(7)
F5A' 0.028(6) 0.054(6) 0.107(12) -0.024(7) -0.030(8) -0.001(5)
F6A' 0.033(6) 0.068(10) 0.078(8) -0.031(8) -0.016(6) 0.016(7)
F7A 0.038(3) 0.038(3) 0.076(4) -0.013(3) -0.017(3) 0.007(2)
F8A 0.058(4) 0.034(3) 0.073(4) -0.008(3) -0.026(3) 0.020(3)
F9A 0.065(4) 0.056(3) 0.061(4) -0.028(3) -0.031(3) 0.017(3)
F10A 0.066(10) 0.029(5) 0.063(7) 0.012(4) -0.018(6) 0.003(5)
F11A 0.049(8) 0.065(13) 0.099(11) 0.006(9) -0.017(7) -0.010(7)
F12A 0.067(9) 0.034(8) 0.051(6) 0.002(6) -0.018(5) 0.011(6)
F10' 0.054(13) 0.058(12) 0.087(14) 0.006(10) -0.018(11) -0.011(10)
F11' 0.037(10) 0.030(12) 0.053(12) 0.000(9) 0.003(8) -0.011(8)
F12' 0.068(13) 0.056(15) 0.060(11) 0.013(12) -0.025(9) 0.016(12)
F13A 0.037(5) 0.106(10) 0.074(9) -0.031(8) -0.030(5) -0.003(6)
F14A 0.129(11) 0.065(7) 0.062(6) 0.000(5) -0.046(7) -0.014(7)
F15A 0.058(7) 0.090(9) 0.063(7) -0.035(6) -0.032(6) 0.033(6)
F13' 0.053(11) 0.103(15) 0.065(11) -0.018(12) -0.042(9) 0.025(11)
F14' 0.066(12) 0.099(14) 0.055(10) -0.019(10) -0.026(9) -0.011(11)
F15' 0.077(13) 0.078(12) 0.077(12) -0.028(10) -0.035(10) 0.009(10)
F16A 0.036(7) 0.036(5) 0.058(9) -0.004(5) -0.008(6) -0.006(4)
F17A 0.018(5) 0.067(11) 0.066(6) -0.008(7) -0.017(4) 0.010(6)
F18A 0.036(7) 0.047(9) 0.062(9) -0.019(8) -0.005(6) -0.005(7)
F16' 0.037(13) 0.048(11) 0.064(15) -0.017(10) -0.010(10) -0.007(9)
F17' 0.031(12) 0.058(15) 0.076(12) -0.009(12) -0.017(9) 0.017(11)
F18' 0.025(10) 0.046(14) 0.049(12) -0.010(11) -0.010(9) 0.007(11)
F19A 0.077(14) 0.089(15) 0.082(14) -0.007(14) -0.042(12) 0.026(13)
F20A 0.070(14) 0.074(14) 0.083(14) -0.027(12) -0.063(11) 0.021(11)
F21A 0.069(14) 0.062(15) 0.061(13) -0.019(12) -0.043(11) 0.029(12)
F19' 0.080(6) 0.061(5) 0.084(6) 0.004(4) -0.053(5) 0.010(4)
F20' 0.102(8) 0.090(7) 0.078(6) -0.042(6) -0.063(6) 0.051(6)
F21' 0.042(5) 0.095(8) 0.085(6) 0.013(6) -0.034(4) 0.017(5)
F22A 0.053(7) 0.068(7) 0.148(12) -0.057(8) -0.024(7) 0.010(5)
F23A 0.080(9) 0.065(8) 0.105(10) -0.059(8) -0.055(8) 0.039(7)
F24A 0.093(9) 0.047(6) 0.104(9) -0.018(6) -0.024(7) 0.034(6)
F22' 0.082(12) 0.070(11) 0.114(14) -0.034(11) -0.017(11) 0.049(9)
F23' 0.081(14) 0.040(9) 0.126(16) -0.046(12) -0.040(12) 0.002(10)
F24' 0.081(13) 0.051(10) 0.098(13) -0.042(9) -0.050(10) 0.042(10)
C1S 0.105(19) 0.055(13) 0.081(13) 0.026(11) -0.009(12) 0.018(13)
C2S 0.065(12) 0.047(10) 0.114(13) -0.008(10) -0.022(10) 0.023(9)
C3S 0.067(11) 0.056(10) 0.110(12) 0.014(9) -0.025(9) 0.016(9)
C4S 0.076(12) 0.043(9) 0.114(13) -0.006(10) -0.038(10) 0.007(9)
C5S 0.048(12) 0.067(13) 0.140(15) -0.031(13) -0.057(11) 0.004(10)

loop_
_atom_type_symbol
_atom_type_description
_atom_type_scat_dispersion_real
_atom_type_scat_dispersion_imag
_atom_type_scat_source
C C 0.0033 0.0016 'International Tables Vol C Tables 4.2.6.8 and 6.1.1.4'
H H 0.0000 0.0000 'International Tables Vol C Tables 4.2.6.8 and 6.1.1.4'
B B 0.0013 0.0007 'International Tables Vol C Tables 4.2.6.8 and 6.1.1.4'
N N 0.0061 0.0033 'International Tables Vol C Tables 4.2.6.8 and 6.1.1.4'
O O 0.0106 0.0060 'International Tables Vol C Tables 4.2.6.8 and 6.1.1.4'
F F 0.0171 0.0103 'International Tables Vol C Tables 4.2.6.8 and 6.1.1.4'
P P 0.1023 0.0942 'International Tables Vol C Tables 4.2.6.8 and 6.1.1.4'
Rh Rh -1.1178 0.9187 'International Tables Vol C Tables 4.2.6.8 and 6.1.1.4'
I I -0.4742 1.8119 'International Tables Vol C Tables 4.2.6.8 and 6.1.1.4'

loop_
_geom_angle_atom_site_label_1
_geom_angle_atom_site_label_2
_geom_angle_atom_site_label_3
_geom_angle
C36' Rh1 P2' 85(2)
C36 Rh1 P1 90.0(4)
C36 Rh1 P2 89.4(3)
P1 Rh1 P2 178.6(3)
P1" Rh1 P2" 175.2(10)
C36' Rh1 P1' 94.7(19)
P2' Rh1 P1' 178.3(16)
C36' Rh1 I1' 178.6(19)
P2' Rh1 I1' 93.6(11)
P1' Rh1 I1' 86.5(7)
C36 Rh1 I1 175.8(3)
P1 Rh1 I1 86.3(2)
P2 Rh1 I1 94.19(18)
P1" Rh1 I1" 85.9(6)
P2" Rh1 I1" 97.8(9)
C2 I1 Rh1 98.3(4)
C1 P1 C7 102.7(6)
C1 P1 C13 105.7(6)
C7 P1 C13 107.6(6)
C1 P1 Rh1 113.7(5)
C7 P1 Rh1 113.2(6)
C13 P1 Rh1 113.1(5)
C2 C1 C6 115.1(11)
C2 C1 P1 122.3(9)
C6 C1 P1 122.2(9)
C3 C2 C1 122.2(11)
C3 C2 I1 121.3(10)
C1 C2 I1 116.5(8)
C2 C3 C4 119.3(12)
C5 C4 C3 121.1(11)
C4 C5 C6 121.6(11)
C5 C6 C1 120.5(12)
C8 C7 C12 118.6(12)
C8 C7 P1 120.3(11)
C12 C7 P1 121.1(10)
C9 C8 C7 120.7(14)
C8 C9 C10 118.9(13)
C11 C10 C9 120.8(13)
C10 C11 C12 120.7(14)
C11 C12 C7 119.8(13)
C14 C13 C18 121.0(13)
C14 C13 P1 118.1(9)
C18 C13 P1 120.8(10)
C13 C14 C15 119.5(12)
C14 C15 C16 119.8(13)
C17 C16 C15 120.3(14)
C16 C17 C18 121.0(13)
C17 C18 C13 118.2(13)
C24 P2 C30 106.6(5)
C24 P2 C19 101.2(5)
C30 P2 C19 103.5(6)
C24 P2 Rh1 113.1(5)
C30 P2 Rh1 113.9(4)
C19 P2 Rh1 117.1(4)
C23 N1 C19 117.5(10)
N1 C19 C20 123.2(11)
N1 C19 P2 112.3(8)
C20 C19 P2 124.0(9)
C19 C20 C21 118.7(13)
C22 C21 C20 119.6(12)
C21 C22 C23 119.5(12)
N1 C23 C22 121.3(12)
C29 C24 C25 120.2(11)
C29 C24 P2 117.4(8)
C25 C24 P2 122.4(9)
C24 C25 C26 117.3(12)
C27 C26 C25 122.1(12)
C26 C27 C28 120.6(12)
C27 C28 C29 119.5(12)
C24 C29 C28 120.3(12)
C31 C30 C35 119.5(11)
C31 C30 P2 121.9(9)
C35 C30 P2 118.6(8)
C30 C31 C32 121.4(11)
C31 C32 C33 118.9(11)
C34 C33 C32 120.8(11)
C33 C34 C35 120.0(11)
C30 C35 C34 119.5(11)
C2' I1' Rh1 99.5(13)
C1' P1' C7' 102.9(10)
C1' P1' C13' 105.7(11)
C7' P1' C13' 107.8(10)
C1' P1' Rh1 112.3(8)
C7' P1' Rh1 120(2)
C13' P1' Rh1 106.9(18)
C2' C1' C6' 114.7(14)
C2' C1' P1' 121.8(13)
C6' C1' P1' 122.2(13)
C3' C2' C1' 121.8(14)
C3' C2' I1' 121.7(13)
C1' C2' I1' 116.3(12)
C2' C3' C4' 118.8(17)
C5' C4' C3' 120.7(16)
C4' C5' C6' 121.1(15)
C5' C6' C1' 120.0(16)
C8' C7' C12' 118.4(15)
C8' C7' P1' 120.1(14)
C12' C7' P1' 120.8(14)
C9' C8' C7' 120.1(17)
C8' C9' C10' 118.4(17)
C11' C10' C9' 120.7(16)
C10' C11' C12' 120.4(17)
C11' C12' C7' 119.7(17)
C14' C13' C18' 120.9(16)
C14' C13' P1' 118.6(12)
C18' C13' P1' 120.3(13)
C13' C14' C15' 119.1(15)
C14' C15' C16' 119.9(16)
C17' C16' C15' 120.5(17)
C16' C17' C18' 120.7(16)
C17' C18' C13' 118.3(16)
C24' P2' C30' 106.5(10)
C24' P2' C19' 100.9(9)
C30' P2' C19' 103.5(10)
C24' P2' Rh1 114(2)
C30' P2' Rh1 109.6(18)
C19' P2' Rh1 121(2)
C23' N1' C19' 117.2(14)
N1' C19' C20' 123.1(16)
N1' C19' P2' 112.5(12)
C20' C19' P2' 124.0(13)
C19' C20' C21' 118.2(16)
C22' C21' C20' 119.0(16)
C21' C22' C23' 118.8(17)
N1' C23' C22' 120.6(16)
C29' C24' C25' 119.4(14)
C29' C24' P2' 116.9(13)
C25' C24' P2' 121.5(14)
C24' C25' C26' 117.4(15)
C27' C26' C25' 122.1(16)
C26' C27' C28' 119.9(16)
C27' C28' C29' 118.9(17)
C24' C29' C28' 119.7(16)
C31' C30' C35' 119.0(15)
C31' C30' P2' 121.8(13)
C35' C30' P2' 118.7(12)
C30' C31' C32' 121.1(15)
C31' C32' C33' 118.5(15)
C34' C33' C32' 120.5(16)
C33' C34' C35' 119.8(15)
C30' C35' C34' 119.1(15)
O1 C36 Rh1 175.9(10)
C2" I1" Rh1 94.6(10)
C1" P1" C7" 102.8(10)
C1" P1" C13" 105.6(11)
C7" P1" C13" 107.5(10)
C1" P1" Rh1 112.3(9)
C7" P1" Rh1 116.4(17)
C13" P1" Rh1 111.4(14)
C2" C1" C6" 115.0(14)
C2" C1" P1" 122.3(11)
C6" C1" P1" 121.9(12)
C3" C2" C1" 121.8(14)
C3" C2" I1" 121.7(12)
C1" C2" I1" 116.5(10)
C2" C3" C4" 119.4(15)
C5" C4" C3" 121.2(15)
C4" C5" C6" 121.0(15)
C5" C6" C1" 120.0(15)
C8" C7" C12" 118.5(15)
C8" C7" P1" 120.3(14)
C12" C7" P1" 121.1(13)
C9" C8" C7" 120.4(17)
C8" C9" C10" 118.8(16)
C11" C10" C9" 121.2(16)
C10" C11" C12" 120.5(17)
C11" C12" C7" 119.4(16)
C14" C13" C18" 120.7(16)
C14" C13" P1" 118.0(13)
C18" C13" P1" 120.2(14)
C13" C14" C15" 119.3(15)
C14" C15" C16" 120.0(16)
C17" C16" C15" 120.4(16)
C16" C17" C18" 120.7(16)
C17" C18" C13" 118.3(16)
C24" P2" C30" 106.6(9)
C24" P2" C19" 101.1(10)
C30" P2" C19" 103.6(10)
C24" P2" Rh1 115(2)
C30" P2" Rh1 116.8(15)
C19" P2" Rh1 112.5(16)
C23" N1" C19" 117.6(14)
N1" C19" C20" 123.1(14)
N1" C19" P2" 112.4(12)
C20" C19" P2" 124.4(13)
C19" C20" C21" 118.5(16)
C22" C21" C20" 119.5(16)
C21" C22" C23" 119.2(16)
N1" C23" C22" 121.2(15)
C29" C24" C25" 119.9(14)
C29" C24" P2" 117.3(13)
C25" C24" P2" 121.9(14)
C24" C25" C26" 117.3(15)
C27" C26" C25" 121.7(16)
C26" C27" C28" 119.4(17)
C27" C28" C29" 118.8(17)
C24" C29" C28" 120.0(15)
C31" C30" C35" 119.2(14)
C31" C30" P2" 122.0(13)
C35" C30" P2" 118.7(12)
C30" C31" C32" 120.8(15)
C31" C32" C33" 117.9(15)
C34" C33" C32" 120.0(16)
C33" C34" C35" 119.6(15)
C30" C35" C34" 119.2(15)
O1' C36' Rh1 174(5)
C9A B1A C17A 105.8(6)
C9A B1A C25A 110.0(7)
C17A B1A C25A 113.4(7)
C9A B1A C1A 113.3(7)
C17A B1A C1A 112.4(7)
C25A B1A C1A 102.1(6)
C2A C1A C6A 114.5(7)
C2A C1A B1A 123.4(7)
C6A C1A B1A 121.8(7)
C3A C2A C1A 122.6(7)
C2A C3A C4A 121.7(8)
C2A C3A C7A 118.4(8)
C4A C3A C7A 119.8(8)
C5A C4A C3A 116.4(8)
C6A C5A C4A 122.0(8)
C6A C5A C8A 120.0(8)
C4A C5A C8A 118.1(8)
C5A C6A C1A 122.8(7)
F1A C7A F2A 106.6(18)
F3A' C7A F2A' 106(2)
F3A' C7A F1A' 108(2)
F2A' C7A F1A' 104.6(18)
F1A C7A F3A 108(2)
F2A C7A F3A 104(2)
F1A C7A C3A 117(2)
F3A' C7A C3A 115(2)
F2A C7A C3A 109.2(17)
F2A' C7A C3A 113.7(19)
F1A' C7A C3A 109(2)
F3A C7A C3A 112(2)
F6A C8A F4A 107.5(19)
F4A' C8A F5A' 105.4(14)
F6A C8A F5A 109(2)
F4A C8A F5A 107(2)
F4A' C8A F6A' 105.1(12)
F5A' C8A F6A' 108.0(12)
F6A C8A C5A 112.5(19)
F4A' C8A C5A 114.9(11)
F4A C8A C5A 109.4(19)
F5A' C8A C5A 112.2(13)
F5A C8A C5A 111(2)
F6A' C8A C5A 110.6(11)
C10A C9A C14A 115.8(7)
C10A C9A B1A 124.7(7)
C14A C9A B1A 119.4(7)
C9A C10A C11A 123.0(8)
C12A C11A C10A 120.5(8)
C12A C11A C15A 121.2(8)
C10A C11A C15A 118.4(8)
C11A C12A C13A 119.0(8)
C12A C13A C14A 119.4(8)
C12A C13A C16A 121.8(8)
C14A C13A C16A 118.8(8)
C13A C14A C9A 122.2(8)
F7A C15A F8A 106.3(8)
F7A C15A F9A 106.1(8)
F8A C15A F9A 105.6(7)
F7A C15A C11A 112.5(7)
F8A C15A C11A 113.5(8)
F9A C15A C11A 112.2(8)
F11A C16A F12A 107.5(16)
F11A C16A F10A 105.6(13)
F12A C16A F10A 105.0(12)
F12' C16A F10' 109(2)
F12' C16A F11' 106(3)
F10' C16A F11' 100(2)
F12' C16A C13A 118(2)
F11A C16A C13A 112.6(16)
F12A C16A C13A 111.7(13)
F10A C16A C13A 113.9(11)
F10' C16A C13A 111(2)
F11' C16A C13A 111.1(19)
C22A C17A C18A 115.8(7)
C22A C17A B1A 123.3(7)
C18A C17A B1A 120.3(7)
C17A C18A C19A 122.4(8)
C20A C19A C18A 120.2(8)
C20A C19A C23A 120.4(8)
C18A C19A C23A 119.4(8)
C19A C20A C21A 119.0(8)
C20A C21A C22A 120.2(8)
C20A C21A C24A 120.2(7)
C22A C21A C24A 119.5(8)
C17A C22A C21A 122.4(8)
F13' C23A F14' 114(2)
F15A C23A F13A 108.8(11)
F15A C23A F14A 104.5(12)
F13A C23A F14A 104.1(12)
F13' C23A F15' 104.6(19)
F14' C23A F15' 93.6(17)
F13' C23A C19A 116.7(18)
F14' C23A C19A 117.1(12)
F15A C23A C19A 114.8(9)
F13A C23A C19A 112.5(11)
F14A C23A C19A 111.3(9)
F15' C23A C19A 107.5(13)
F17A C24A F18A 106.6(14)
F16' C24A F18' 109(3)
F16' C24A F17' 109(2)
F18' C24A F17' 104(3)
F17A C24A F16A 105.5(11)
F18A C24A F16A 105.7(13)
F16' C24A C21A 112(2)
F17A C24A C21A 113.5(11)
F18A C24A C21A 112.8(16)
F18' C24A C21A 115(3)
F17' C24A C21A 108(2)
F16A C24A C21A 112.1(11)
C30A C25A C26A 115.4(8)
C30A C25A B1A 123.4(7)
C26A C25A B1A 121.1(7)
C27A C26A C25A 123.1(8)
C26A C27A C28A 120.5(8)
C26A C27A C31A 120.8(8)
C28A C27A C31A 118.7(8)
C27A C28A C29A 118.2(8)
C28A C29A C30A 120.3(8)
C28A C29A C32A 120.8(8)
C30A C29A C32A 118.9(8)
C25A C30A C29A 122.5(8)
F19A C31A F21A 117(3)
F20' C31A F21' 110.2(12)
F20' C31A F19' 102.0(10)
F21' C31A F19' 102.5(10)
F19A C31A F20A 100(2)
F21A C31A F20A 99(2)
F19A C31A C27A 114.1(18)
F21A C31A C27A 116(2)
F20' C31A C27A 117.1(9)
F21' C31A C27A 113.3(10)
F19' C31A C27A 110.1(9)
F20A C31A C27A 107.5(14)
F24' C32A F23' 117(2)
F23A C32A F22A 108.1(13)
F23A C32A F24A 110.5(13)
F22A C32A F24A 101.5(12)
F24' C32A F22' 100.8(19)
F23' C32A F22' 99.0(19)
F24' C32A C29A 122.2(12)
F23' C32A C29A 110.2(16)
F23A C32A C29A 114.7(10)
F22A C32A C29A 112.1(10)
F24A C32A C29A 109.3(10)
F22' C32A C29A 103.1(11)
C3S C2S C1S 111.1(12)
C2S C3S C4S 115.0(13)
C3S C4S C5S 109.1(12)

loop_
_geom_bond_atom_site_label_1
_geom_bond_atom_site_label_2
_geom_bond_distance
Rh1 C36' 1.807(13)
Rh1 C36 1.848(9)
Rh1 P2' 2.18(4)
Rh1 P1" 2.26(3)
Rh1 P1 2.308(9)
Rh1 P2 2.325(7)
Rh1 P2" 2.34(4)
Rh1 P1' 2.39(3)
Rh1 I1' 2.522(4)
Rh1 I1 2.6009(10)
Rh1 I1" 2.662(6)
I1 C2 2.155(13)
P1 C1 1.778(12)
P1 C7 1.812(14)
P1 C13 1.837(14)
C1 C2 1.424(17)
C1 C6 1.441(15)
C2 C3 1.374(16)
C3 C4 1.389(16)
C4 C5 1.330(19)
C5 C6 1.384(18)
C7 C8 1.418(19)
C7 C12 1.42(2)
C8 C9 1.371(19)
C9 C10 1.45(2)
C10 C11 1.33(2)
C11 C12 1.406(19)
C13 C14 1.378(18)
C13 C18 1.419(17)
C14 C15 1.383(19)
C15 C16 1.408(19)
C16 C17 1.36(2)
C17 C18 1.387(19)
P2 C24 1.815(12)
P2 C30 1.835(12)
P2 C19 1.860(12)
N1 C23 1.342(15)
N1 C19 1.349(14)
C19 C20 1.357(16)
C20 C21 1.365(18)
C21 C22 1.36(2)
C22 C23 1.388(18)
C24 C29 1.370(16)
C24 C25 1.408(15)
C25 C26 1.418(16)
C26 C27 1.319(19)
C27 C28 1.387(18)
C28 C29 1.394(16)
C30 C31 1.382(15)
C30 C35 1.384(16)
C31 C32 1.384(16)
C32 C33 1.400(17)
C33 C34 1.357(16)
C34 C35 1.419(17)
I1' C2' 2.155(15)
P1' C1' 1.778(14)
P1' C7' 1.812(15)
P1' C13' 1.836(15)
C1' C2' 1.426(18)
C1' C6' 1.442(17)
C2' C3' 1.374(17)
C3' C4' 1.391(18)
C4' C5' 1.33(2)
C5' C6' 1.385(19)
C7' C8' 1.42(2)
C7' C12' 1.42(2)
C8' C9' 1.37(2)
C9' C10' 1.45(2)
C10' C11' 1.33(2)
C11' C12' 1.41(2)
C13' C14' 1.377(19)
C13' C18' 1.419(18)
C14' C15' 1.38(2)
C15' C16' 1.41(2)
C16' C17' 1.36(2)
C17' C18' 1.39(2)
P2' C24' 1.817(14)
P2' C30' 1.835(14)
P2' C19' 1.860(14)
N1' C23' 1.343(17)
N1' C19' 1.350(16)
C19' C20' 1.358(17)
C20' C21' 1.367(19)
C21' C22' 1.36(2)
C22' C23' 1.390(19)
C24' C29' 1.372(18)
C24' C25' 1.411(17)
C25' C26' 1.417(17)
C26' C27' 1.32(2)
C27' C28' 1.389(19)
C28' C29' 1.396(18)
C30' C31' 1.383(17)
C30' C35' 1.385(17)
C31' C32' 1.385(18)
C32' C33' 1.401(18)
C33' C34' 1.358(18)
C34' C35' 1.420(18)
O1 C36 1.142(11)
I1" C2" 2.156(15)
P1" C1" 1.778(14)
P1" C7" 1.811(15)
P1" C13" 1.838(15)
C1" C2" 1.425(18)
C1" C6" 1.442(17)
C2" C3" 1.374(17)
C3" C4" 1.389(18)
C4" C5" 1.33(2)
C5" C6" 1.384(19)
C7" C8" 1.42(2)
C7" C12" 1.42(2)
C8" C9" 1.37(2)
C9" C10" 1.45(2)
C10" C11" 1.33(2)
C11" C12" 1.41(2)
C13" C14" 1.378(19)
C13" C18" 1.420(18)
C14" C15" 1.38(2)
C15" C16" 1.41(2)
C16" C17" 1.36(2)
C17" C18" 1.39(2)
P2" C24" 1.816(14)
P2" C30" 1.835(14)
P2" C19" 1.860(14)
N1" C23" 1.341(17)
N1" C19" 1.349(16)
C19" C20" 1.357(17)
C20" C21" 1.366(19)
C21" C22" 1.36(2)
C22" C23" 1.389(19)
C24" C29" 1.371(18)
C24" C25" 1.409(17)
C25" C26" 1.418(17)
C26" C27" 1.32(2)
C27" C28" 1.390(19)
C28" C29" 1.395(18)
C30" C31" 1.383(17)
C30" C35" 1.385(17)
C31" C32" 1.387(18)
C32" C33" 1.403(18)
C33" C34" 1.359(18)
C34" C35" 1.420(18)
O1' C36' 1.193(14)
B1A C9A 1.616(11)
B1A C17A 1.626(12)
B1A C25A 1.649(12)
B1A C1A 1.653(12)
C1A C2A 1.405(11)
C1A C6A 1.414(10)
C2A C3A 1.385(11)
C3A C4A 1.393(11)
C3A C7A 1.500(12)
C4A C5A 1.392(12)
C5A C6A 1.371(11)
C5A C8A 1.522(12)
C7A F1A 1.32(2)
C7A F3A' 1.33(3)
C7A F2A 1.34(2)
C7A F2A' 1.35(3)
C7A F1A' 1.35(3)
C7A F3A 1.35(2)
C8A F6A 1.31(2)
C8A F4A' 1.324(17)
C8A F4A 1.32(2)
C8A F5A' 1.329(18)
C8A F5A 1.33(2)
C8A F6A' 1.343(17)
C9A C10A 1.373(12)
C9A C14A 1.416(11)
C10A C11A 1.405(11)
C11A C12A 1.371(12)
C11A C15A 1.479(13)
C12A C13A 1.402(13)
C13A C14A 1.405(11)
C13A C16A 1.459(14)
C15A F7A 1.337(11)
C15A F8A 1.341(10)
C15A F9A 1.356(11)
C16A F12' 1.28(4)
C16A F11A 1.331(19)
C16A F12A 1.351(18)
C16A F10A 1.357(14)
C16A F10' 1.38(3)
C16A F11' 1.40(4)
C17A C22A 1.391(11)
C17A C18A 1.398(11)
C18A C19A 1.409(11)
C19A C20A 1.376(12)
C19A C23A 1.485(13)
C20A C21A 1.383(12)
C21A C22A 1.410(11)
C21A C24A 1.496(12)
C23A F13' 1.27(3)
C23A F14' 1.28(2)
C23A F15A 1.287(13)
C23A F13A 1.325(14)
C23A F14A 1.373(14)
C23A F15' 1.47(3)
C24A F16' 1.31(4)
C24A F17A 1.331(15)
C24A F18A 1.337(18)
C24A F18' 1.34(4)
C24A F17' 1.36(4)
C24A F16A 1.365(16)
C25A C30A 1.391(11)
C25A C26A 1.410(11)
C26A C27A 1.384(12)
C27A C28A 1.393(12)
C27A C31A 1.480(13)
C28A C29A 1.394(13)
C29A C30A 1.410(12)
C29A C32A 1.504(13)
C31A F19A 1.27(2)
C31A F21A 1.31(2)
C31A F20' 1.307(13)
C31A F21' 1.320(15)
C31A F19' 1.392(14)
C31A F20A 1.40(2)
C32A F24' 1.19(2)
C32A F23' 1.28(3)
C32A F23A 1.299(14)
C32A F22A 1.319(14)
C32A F24A 1.344(15)
C32A F22' 1.50(3)
C1S C2S 1.524(13)
C2S C3S 1.487(13)
C3S C4S 1.499(13)
C4S C5S 1.526(13)

loop_
_geom_torsion_atom_site_label_1
_geom_torsion_atom_site_label_2
_geom_torsion_atom_site_label_3
_geom_torsion_atom_site_label_4
_geom_torsion
C7 P1 C1 C2 107.8(17)
C13 P1 C1 C2 -139.6(16)
Rh1 P1 C1 C2 -14.9(18)
C7 P1 C1 C6 -64.8(16)
C13 P1 C1 C6 47.9(16)
Rh1 P1 C1 C6 172.5(14)
C6 C1 C2 C3 -4(3)
P1 C1 C2 C3 -177.1(15)
C6 C1 C2 I1 175.5(14)
P1 C1 C2 I1 2(2)
C1 C2 C3 C4 3(3)
I1 C2 C3 C4 -176.7(15)
C2 C3 C4 C5 1(3)
C3 C4 C5 C6 -4(3)
C4 C5 C6 C1 2(3)
C2 C1 C6 C5 1(3)
P1 C1 C6 C5 174.6(15)
C1 P1 C7 C8 161.4(13)
C13 P1 C7 C8 50.1(14)
Rh1 P1 C7 C8 -75.6(14)
C1 P1 C7 C12 -20.1(15)
C13 P1 C7 C12 -131.4(13)
Rh1 P1 C7 C12 102.9(13)
C12 C7 C8 C9 -4(2)
P1 C7 C8 C9 174.8(13)
C7 C8 C9 C10 5(2)
C8 C9 C10 C11 -7(2)
C9 C10 C11 C12 9(2)
C10 C11 C12 C7 -8(2)
C8 C7 C12 C11 5(2)
P1 C7 C12 C11 -173.6(11)
C1 P1 C13 C14 95.0(16)
C7 P1 C13 C14 -155.8(15)
Rh1 P1 C13 C14 -30.0(16)
C1 P1 C13 C18 -80.6(13)
C7 P1 C13 C18 28.7(14)
Rh1 P1 C13 C18 154.4(12)
C18 C13 C14 C15 0(3)
P1 C13 C14 C15 -176.0(15)
C13 C14 C15 C16 4(3)
C14 C15 C16 C17 -6(2)
C15 C16 C17 C18 5(2)
C16 C17 C18 C13 -2(2)
C14 C13 C18 C17 -1(2)
P1 C13 C18 C17 174.9(12)
C23 N1 C19 C20 -4(2)
C23 N1 C19 P2 -176.0(12)
C24 P2 C19 N1 -152.4(11)
C30 P2 C19 N1 97.3(12)
Rh1 P2 C19 N1 -28.9(12)
C24 P2 C19 C20 35.6(13)
C30 P2 C19 C20 -74.7(13)
Rh1 P2 C19 C20 159.1(12)
N1 C19 C20 C21 3(2)
P2 C19 C20 C21 173.9(10)
C19 C20 C21 C22 -1(2)
C20 C21 C22 C23 1(2)
C19 N1 C23 C22 3(2)
C21 C22 C23 N1 -2(2)
C30 P2 C24 C29 168.5(13)
C19 P2 C24 C29 60.7(13)
Rh1 P2 C24 C29 -65.5(13)
C30 P2 C24 C25 -14.1(14)
C19 P2 C24 C25 -121.9(13)
Rh1 P2 C24 C25 111.9(13)
C29 C24 C25 C26 0(2)
P2 C24 C25 C26 -177.7(12)
C24 C25 C26 C27 -2(2)
C25 C26 C27 C28 3(2)
C26 C27 C28 C29 -2(2)
C25 C24 C29 C28 2(2)
P2 C24 C29 C28 179.2(13)
C27 C28 C29 C24 -1(2)
C24 P2 C30 C31 -55.1(14)
C19 P2 C30 C31 51.2(14)
Rh1 P2 C30 C31 179.4(12)
C24 P2 C30 C35 123.1(15)
C19 P2 C30 C35 -130.7(14)
Rh1 P2 C30 C35 -2.4(15)
C35 C30 C31 C32 -1(3)
P2 C30 C31 C32 176.9(14)
C30 C31 C32 C33 1(3)
C31 C32 C33 C34 0(3)
C32 C33 C34 C35 -1(3)
C31 C30 C35 C34 1(3)
P2 C30 C35 C34 -177.2(15)
C33 C34 C35 C30 0(3)
C7' P1' C1' C2' 131(6)
C13' P1' C1' C2' -116(6)
Rh1 P1' C1' C2' 0(6)
C7' P1' C1' C6' -63(6)
C13' P1' C1' C6' 50(6)
Rh1 P1' C1' C6' 166(6)
C6' C1' C2' C3' 4(11)
P1' C1' C2' C3' 172(7)
C6' C1' C2' I1' 179(7)
P1' C1' C2' I1' -14(9)
C1' C2' C3' C4' 11(10)
I1' C2' C3' C4' -163(9)
C2' C3' C4' C5' -16(11)
C3' C4' C5' C6' 5(15)
C4' C5' C6' C1' 11(14)
C2' C1' C6' C5' -15(10)
P1' C1' C6' C5' 178(7)
C1' P1' C7' C8' 162(5)
C13' P1' C7' C8' 50(6)
Rh1 P1' C7' C8' -73(6)
C1' P1' C7' C12' -28(6)
C13' P1' C7' C12' -140(6)
Rh1 P1' C7' C12' 97(6)
C12' C7' C8' C9' 4(10)
P1' C7' C8' C9' 174(6)
C7' C8' C9' C10' -15(10)
C8' C9' C10' C11' 14(13)
C9' C10' C11' C12' -2(19)
C10' C11' C12' C7' -10(17)
C8' C7' C12' C11' 9(11)
P1' C7' C12' C11' -162(9)
C1' P1' C13' C14' -95(6)
C7' P1' C13' C14' 15(7)
Rh1 P1' C13' C14' 145(7)
C1' P1' C13' C18' 90(7)
C7' P1' C13' C18' -161(7)
Rh1 P1' C13' C18' -30(7)
C18' C13' C14' C15' -8(13)
P1' C13' C14' C15' 177(7)
C13' C14' C15' C16' 1(14)
C14' C15' C16' C17' 4(15)
C15' C16' C17' C18' -4(16)
C16' C17' C18' C13' -2(15)
C14' C13' C18' C17' 8(13)
P1' C13' C18' C17' -176(8)
C23' N1' C19' C20' 11(12)
C23' N1' C19' P2' -176(7)
C24' P2' C19' N1' -159(7)
C30' P2' C19' N1' 91(7)
Rh1 P2' C19' N1' -33(6)
C24' P2' C19' C20' 14(7)
C30' P2' C19' C20' -96(7)
Rh1 P2' C19' C20' 140(7)
N1' C19' C20' C21' -10(13)
P2' C19' C20' C21' 178(7)
C19' C20' C21' C22' -5(13)
C20' C21' C22' C23' 18(10)
C19' N1' C23' C22' 3(13)
C21' C22' C23' N1' -17(10)
C30' P2' C24' C29' -21(4)
C19' P2' C24' C29' -129(4)
Rh1 P2' C24' C29' 99(4)
C30' P2' C24' C25' 142(6)
C19' P2' C24' C25' 34(6)
Rh1 P2' C24' C25' -98(6)
C29' C24' C25' C26' -3(10)
P2' C24' C25' C26' -165(7)
C24' C25' C26' C27' 9(14)
C25' C26' C27' C28' 0(14)
C26' C27' C28' C29' -14(11)
C25' C24' C29' C28' -11(8)
P2' C24' C29' C28' 152(6)
C27' C28' C29' C24' 20(9)
C24' P2' C30' C31' 123(6)
C19' P2' C30' C31' -131(6)
Rh1 P2' C30' C31' 0(7)
C24' P2' C30' C35' -65(7)
C19' P2' C30' C35' 41(7)
Rh1 P2' C30' C35' 172(6)
C35' C30' C31' C32' 12(12)
P2' C30' C31' C32' -176(8)
C30' C31' C32' C33' 0(15)
C31' C32' C33' C34' -11(14)
C32' C33' C34' C35' 10(14)
C31' C30' C35' C34' -13(11)
P2' C30' C35' C34' 175(8)
C33' C34' C35' C30' 2(15)
C7" P1" C1" C2" -147(5)
C13" P1" C1" C2" 101(5)
Rh1 P1" C1" C2" -21(5)
C7" P1" C1" C6" 23(5)
C13" P1" C1" C6" -90(4)
Rh1 P1" C1" C6" 148(4)
C6" C1" C2" C3" 8(9)
P1" C1" C2" C3" 178(6)
C6" C1" C2" I1" -172(5)
P1" C1" C2" I1" -2(7)
C1" C2" C3" C4" -2(11)
I1" C2" C3" C4" 179(5)
C2" C3" C4" C5" 0(10)
C3" C4" C5" C6" -6(10)
C4" C5" C6" C1" 13(9)
C2" C1" C6" C5" -14(8)
P1" C1" C6" C5" 176(5)
C1" P1" C7" C8" -124(5)
C13" P1" C7" C8" -13(6)
Rh1 P1" C7" C8" 113(6)
C1" P1" C7" C12" 53(5)
C13" P1" C7" C12" 165(5)
Rh1 P1" C7" C12" -70(5)
C12" C7" C8" C9" 9(10)
P1" C7" C8" C9" -173(7)
C7" C8" C9" C10" -2(13)
C8" C9" C10" C11" -3(14)
C9" C10" C11" C12" -1(12)
C10" C11" C12" C7" 9(11)
C8" C7" C12" C11" -13(9)
P1" C7" C12" C11" 169(6)
C1" P1" C13" C14" -131(5)
C7" P1" C13" C14" 119(6)
Rh1 P1" C13" C14" -9(6)
C1" P1" C13" C18" 60(5)
C7" P1" C13" C18" -49(5)
Rh1 P1" C13" C18" -178(5)
C18" C13" C14" C15" -6(12)
P1" C13" C14" C15" -174(7)
C13" C14" C15" C16" -1(14)
C14" C15" C16" C17" 3(14)
C15" C16" C17" C18" 1(13)
C16" C17" C18" C13" -7(12)
C14" C13" C18" C17" 9(10)
P1" C13" C18" C17" 178(6)
C23" N1" C19" C20" 7(13)
C23" N1" C19" P2" -176(7)
C24" P2" C19" N1" 112(6)
C30" P2" C19" N1" -138(6)
Rh1 P2" C19" N1" -10(6)
C24" P2" C19" C20" -71(7)
C30" P2" C19" C20" 39(7)
Rh1 P2" C19" C20" 166(6)
N1" C19" C20" C21" -1(13)
P2" C19" C20" C21" -177(6)
C19" C20" C21" C22" -8(11)
C20" C21" C22" C23" 11(11)
C19" N1" C23" C22" -4(13)
C21" C22" C23" N1" -5(13)
C30" P2" C24" C29" 38(5)
C19" P2" C24" C29" 146(5)
Rh1 P2" C24" C29" -93(5)
C30" P2" C24" C25" -153(6)
C19" P2" C24" C25" -45(6)
Rh1 P2" C24" C25" 77(6)
C29" C24" C25" C26" 2(10)
P2" C24" C25" C26" -167(5)
C24" C25" C26" C27" 5(10)
C25" C26" C27" C28" -16(9)
C26" C27" C28" C29" 21(8)
C25" C24" C29" C28" 3(10)
P2" C24" C29" C28" 172(5)
C27" C28" C29" C24" -14(9)
C24" P2" C30" C31" 32(5)
C19" P2" C30" C31" -74(5)
Rh1 P2" C30" C31" 162(5)
C24" P2" C30" C35" -145(6)
C19" P2" C30" C35" 108(6)
Rh1 P2" C30" C35" -16(6)
C35" C30" C31" C32" 2(10)
P2" C30" C31" C32" -176(5)
C30" C31" C32" C33" 14(9)
C31" C32" C33" C34" -20(8)
C32" C33" C34" C35" 11(10)
C31" C30" C35" C34" -12(11)
P2" C30" C35" C34" 166(6)
C33" C34" C35" C30" 5(12)
C9A B1A C1A C2A -148.8(7)
C17A B1A C1A C2A -29.0(10)
C25A B1A C1A C2A 92.9(8)
C9A B1A C1A C6A 38.0(10)
C17A B1A C1A C6A 157.9(7)
C25A B1A C1A C6A -80.3(8)
C6A C1A C2A C3A -0.5(11)
B1A C1A C2A C3A -174.1(7)
C1A C2A C3A C4A -1.1(13)
C1A C2A C3A C7A 176.8(8)
C2A C3A C4A C5A 0.7(13)
C7A C3A C4A C5A -177.2(8)
C3A C4A C5A C6A 1.3(12)
C3A C4A C5A C8A -179.0(8)
C4A C5A C6A C1A -3.1(13)
C8A C5A C6A C1A 177.3(8)
C2A C1A C6A C5A 2.6(11)
B1A C1A C6A C5A 176.3(7)
C2A C3A C7A F1A 38(3)
C4A C3A C7A F1A -144(3)
C2A C3A C7A F3A' 174(3)
C4A C3A C7A F3A' -8(3)
C2A C3A C7A F2A -83(3)
C4A C3A C7A F2A 95(3)
C2A C3A C7A F2A' -63(3)
C4A C3A C7A F2A' 115(3)
C2A C3A C7A F1A' 53(3)
C4A C3A C7A F1A' -129(3)
C2A C3A C7A F3A 163(3)
C4A C3A C7A F3A -19(3)
C6A C5A C8A F6A -86(3)
C4A C5A C8A F6A 94(3)
C6A C5A C8A F4A' 8(2)
C4A C5A C8A F4A' -172.0(19)
C6A C5A C8A F4A 34(3)
C4A C5A C8A F4A -146(2)
C6A C5A C8A F5A' 128.0(18)
C4A C5A C8A F5A' -51.6(19)
C6A C5A C8A F5A 152(3)
C4A C5A C8A F5A -28(3)
C6A C5A C8A F6A' -111.2(17)
C4A C5A C8A F6A' 69.1(17)
C17A B1A C9A C10A -100.8(9)
C25A B1A C9A C10A 136.4(8)
C1A B1A C9A C10A 22.8(11)
C17A B1A C9A C14A 74.7(9)
C25A B1A C9A C14A -48.1(9)
C1A B1A C9A C14A -161.7(7)
C14A C9A C10A C11A 1.3(12)
B1A C9A C10A C11A 176.9(7)
C9A C10A C11A C12A 0.4(13)
C9A C10A C11A C15A -179.1(8)
C10A C11A C12A C13A -1.0(13)
C15A C11A C12A C13A 178.5(8)
C11A C12A C13A C14A 0.0(13)
C11A C12A C13A C16A 179.6(9)
C12A C13A C14A C9A 1.7(13)
C16A C13A C14A C9A -177.9(9)
C10A C9A C14A C13A -2.3(12)
B1A C9A C14A C13A -178.2(8)
C12A C11A C15A F7A 142.0(8)
C10A C11A C15A F7A -38.5(11)
C12A C11A C15A F8A 21.2(12)
C10A C11A C15A F8A -159.3(8)
C12A C11A C15A F9A -98.4(9)
C10A C11A C15A F9A 81.1(10)
C12A C13A C16A F12' -113(3)
C14A C13A C16A F12' 66(3)
C12A C13A C16A F11A 107(2)
C14A C13A C16A F11A -73(2)
C12A C13A C16A F12A -131.7(17)
C14A C13A C16A F12A 47.8(19)
C12A C13A C16A F10A -13(2)
C14A C13A C16A F10A 166.5(19)
C12A C13A C16A F10' 13(3)
C14A C13A C16A F10' -167(3)
C12A C13A C16A F11' 124(2)
C14A C13A C16A F11' -57(2)
C9A B1A C17A C22A -89.3(8)
C25A B1A C17A C22A 31.4(10)
C1A B1A C17A C22A 146.6(7)
C9A B1A C17A C18A 81.5(9)
C25A B1A C17A C18A -157.8(7)
C1A B1A C17A C18A -42.6(9)
C22A C17A C18A C19A -0.9(11)
B1A C17A C18A C19A -172.4(7)
C17A C18A C19A C20A 0.1(13)
C17A C18A C19A C23A -178.7(8)
C18A C19A C20A C21A 1.2(12)
C23A C19A C20A C21A -180.0(8)
C19A C20A C21A C22A -1.8(12)
C19A C20A C21A C24A 174.7(8)
C18A C17A C22A C21A 0.3(11)
B1A C17A C22A C21A 171.5(7)
C20A C21A C22A C17A 1.0(12)
C24A C21A C22A C17A -175.5(7)
C20A C19A C23A F13' -18(2)
C18A C19A C23A F13' 161.1(19)
C20A C19A C23A F14' -157.0(19)
C18A C19A C23A F14' 22(2)
C20A C19A C23A F15A 138.1(12)
C18A C19A C23A F15A -43.1(15)
C20A C19A C23A F13A 13.0(16)
C18A C19A C23A F13A -168.2(11)
C20A C19A C23A F14A -103.4(12)
C18A C19A C23A F14A 75.4(13)
C20A C19A C23A F15' 99.4(16)
C18A C19A C23A F15' -81.8(16)
C20A C21A C24A F16' -73(4)
C22A C21A C24A F16' 104(3)
C20A C21A C24A F17A 26(2)
C22A C21A C24A F17A -157.8(19)
C20A C21A C24A F18A 147.0(19)
C22A C21A C24A F18A -36(2)
C20A C21A C24A F18' 162(3)
C22A C21A C24A F18' -22(3)
C20A C21A C24A F17' 47(3)
C22A C21A C24A F17' -137(3)
C20A C21A C24A F16A -93.8(19)
C22A C21A C24A F16A 82.8(19)
C9A B1A C25A C30A 154.8(7)
C17A B1A C25A C30A 36.5(11)
C1A B1A C25A C30A -84.7(9)
C9A B1A C25A C26A -29.6(10)
C17A B1A C25A C26A -147.8(7)
C1A B1A C25A C26A 91.0(8)
C30A C25A C26A C27A 1.4(12)
B1A C25A C26A C27A -174.6(8)
C25A C26A C27A C28A -1.4(14)
C25A C26A C27A C31A 176.6(9)
C26A C27A C28A C29A 1.0(14)
C31A C27A C28A C29A -177.0(9)
C27A C28A C29A C30A -0.7(14)
C27A C28A C29A C32A 178.7(9)
C26A C25A C30A C29A -1.1(12)
B1A C25A C30A C29A 174.8(8)
C28A C29A C30A C25A 0.9(14)
C32A C29A C30A C25A -178.6(9)
C26A C27A C31A F19A 111(3)
C28A C27A C31A F19A -71(3)
C26A C27A C31A F21A -30(3)
C28A C27A C31A F21A 148(2)
C26A C27A C31A F20' 169.3(11)
C28A C27A C31A F20' -12.7(16)
C26A C27A C31A F21' -60.6(14)
C28A C27A C31A F21' 117.3(12)
C26A C27A C31A F19' 53.5(13)
C28A C27A C31A F19' -128.5(10)
C26A C27A C31A F20A -139.1(19)
C28A C27A C31A F20A 39(2)
C28A C29A C32A F24' 178(2)
C30A C29A C32A F24' -3(3)
C28A C29A C32A F23' -39(2)
C30A C29A C32A F23' 140.2(19)
C28A C29A C32A F23A -6.3(18)
C30A C29A C32A F23A 173.2(13)
C28A C29A C32A F22A 117.5(14)
C30A C29A C32A F22A -63.1(16)
C28A C29A C32A F24A -130.9(12)
C30A C29A C32A F24A 48.6(14)
C28A C29A C32A F22' 65.6(18)
C30A C29A C32A F22' -114.9(16)
C1S C2S C3S C4S -173(2)
C2S C3S C4S C5S -176(2)
